data_4103053
loop_
_publ_author_name
'Georgios Karotsis'
'Stuart Kennedy'
'Simon J. Teat'
'Christine M. Beavers'
'Drew A. Fowler'
'Juan J. Morales'
'Marco Evangelisti'
'Scott J. Dalgarno'
'Euan K. Brechin'

_publ_section_title
;
 [MnIII4LnIII4] Calix[4]arene Clusters as Enhanced Magnetic Coolers and
 Molecular Magnets
;
_journal_name_full 'Journal of the American Chemical Society'
_journal_page_first 12983
_journal_page_last 12990
_journal_paper_doi 10.1021/ja104848m
_journal_volume 132
_journal_year 2010
_chemical_formula_sum 'C135 H155 Mn4 N9 O43 Tb4'
_chemical_formula_weight 3447.12
_chemical_name_common Tb4Mn4
_chemical_name_systematic
;
 ?
;
_space_group_IT_number 2
_symmetry_cell_setting triclinic
_symmetry_space_group_name_Hall '-P 1'
_symmetry_space_group_name_H-M 'P -1'
_atom_sites_solution_hydrogens geom
_atom_sites_solution_primary direct
_atom_sites_solution_secondary difmap
_audit_creation_method SHELXL-97
_cell_angle_alpha 102.46(4)
_cell_angle_beta 104.83(4)
_cell_angle_gamma 96.28(4)
_cell_formula_units_Z 2
_cell_length_a 17.87(5)
_cell_length_b 19.62(5)
_cell_length_c 23.80(7)
_cell_measurement_reflns_used 8133
_cell_measurement_temperature 100(2)
_cell_measurement_theta_max 23.25
_cell_measurement_theta_min 2.45
_cell_volume 7756(4)
_computing_cell_refinement 'SAINT (Bruker, 1998)'
_computing_data_collection 'Apex II'
_computing_data_reduction 'SAINT (Bruker, 1998)'
_computing_molecular_graphics 'XSeed (Barbour, 2001)'
_computing_publication_material 'local program'
_computing_structure_refinement 'SHELXL-97 (Sheldrick, 1997)'
_computing_structure_solution 'SHELXS-97 (Sheldrick, 1990)'
_diffrn_ambient_temperature 100(2)
_diffrn_measured_fraction_theta_full 0.976
_diffrn_measured_fraction_theta_max 0.976
_diffrn_measurement_device_type 'Bruker Nonius X8 Apex II CCD Diffractometer'
_diffrn_measurement_method '\f and \w scans'
_diffrn_radiation_monochromator graphite
_diffrn_radiation_source 'fine-focus sealed tube'
_diffrn_radiation_type MoK\a
_diffrn_radiation_wavelength 0.71073
_diffrn_reflns_av_R_equivalents 0.0857
_diffrn_reflns_av_sigmaI/netI 0.0746
_diffrn_reflns_limit_h_max 19
_diffrn_reflns_limit_h_min -19
_diffrn_reflns_limit_k_max 21
_diffrn_reflns_limit_k_min -21
_diffrn_reflns_limit_l_max 26
_diffrn_reflns_limit_l_min -26
_diffrn_reflns_number 143013
_diffrn_reflns_theta_full 23.26
_diffrn_reflns_theta_max 23.26
_diffrn_reflns_theta_min 1.77
_exptl_absorpt_coefficient_mu 2.190
_exptl_absorpt_correction_T_max 0.5792
_exptl_absorpt_correction_T_min 0.4746
_exptl_absorpt_correction_type multi-scan
_exptl_absorpt_process_details Bruker-SADABS
_exptl_crystal_colour Black
_exptl_crystal_density_diffrn 1.476
_exptl_crystal_density_method 'not measured'
_exptl_crystal_description Block
_exptl_crystal_F_000 3464
_exptl_crystal_size_max 0.40
_exptl_crystal_size_mid 0.32
_exptl_crystal_size_min 0.28
_refine_diff_density_max 1.255
_refine_diff_density_min -1.047
_refine_diff_density_rms 0.133
_refine_ls_extinction_method none
_refine_ls_goodness_of_fit_ref 0.977
_refine_ls_hydrogen_treatment constr
_refine_ls_matrix_type fullcycle
_refine_ls_number_parameters 1841
_refine_ls_number_reflns 21725
_refine_ls_number_restraints 214
_refine_ls_restrained_S_all 0.983
_refine_ls_R_factor_all 0.0822
_refine_ls_R_factor_gt 0.0507
_refine_ls_shift/su_max 0.036
_refine_ls_shift/su_mean 0.006
_refine_ls_structure_factor_coef Fsqd
_refine_ls_weighting_details 'calc w=1/[\s^2^(Fo^2^)+(0.0866P)^2^+0.0000P] where P=(Fo^2^+2Fc^2^)/3'
_refine_ls_weighting_scheme calc
_refine_ls_wR_factor_gt 0.1290
_refine_ls_wR_factor_ref 0.1413
_reflns_number_gt 14442
_reflns_number_total 21725
_reflns_threshold_expression >2sigma(I)
_cod_data_source_file ja104848m_si_001.cif
_cod_data_source_block Tb4Mn4
_cod_original_cell_volume 7754(37)
_cod_database_code 4103053

loop_
_symmetry_equiv_pos_as_xyz
'x, y, z'
'-x, -y, -z'

loop_
_atom_site_label
_atom_site_type_symbol
_atom_site_fract_x
_atom_site_fract_y
_atom_site_fract_z
_atom_site_U_iso_or_equiv
_atom_site_adp_type
_atom_site_occupancy
_atom_site_symmetry_multiplicity
_atom_site_calc_flag
_atom_site_refinement_flags
_atom_site_disorder_assembly
_atom_site_disorder_group
Tb1 Tb 0.65583(2) 0.51974(2) 0.489853(17) 0.02804(12) Uani 1 1 d . . .
Mn1 Mn 0.75635(7) 0.52901(7) 0.64168(5) 0.0306(3) Uani 1 1 d . B .
O1 O 0.9317(4) 1.0388(3) 0.8174(2) 0.0459(16) Uani 1 1 d . . .
N1 N 0.9593(5) 0.9692(4) 0.6037(3) 0.059(2) Uani 1 1 d . . .
C1 C 1.0113(6) 1.1172(5) 0.7838(4) 0.047(3) Uani 1 1 d . . .
Tb2 Tb 1.08379(2) 0.94329(2) 0.917994(18) 0.03600(13) Uani 1 1 d . . .
Mn2 Mn 1.16097(7) 0.81591(7) 0.99294(6) 0.0375(3) Uani 1 1 d . . .
O2 O 0.8276(3) 0.9180(3) 0.7535(2) 0.0429(15) Uani 1 1 d . . .
N2 N 1.3948(5) 0.7414(5) 1.0210(2) 0.088(3) Uani 1 1 d DU . .
C2 C 1.0151(7) 1.1569(5) 0.7423(4) 0.058(3) Uani 1 1 d . . .
H2 H 1.0648 1.1801 0.7426 0.069 Uiso 1 1 calc R . .
Tb3 Tb 0.55162(2) 0.45441(2) 0.600556(17) 0.02935(12) Uani 1 1 d . . .
Mn3 Mn 0.62956(7) 0.64156(7) 0.39634(5) 0.0319(3) Uani 1 1 d . . .
O3 O 0.9467(3) 0.8411(3) 0.7538(2) 0.0384(14) Uani 1 1 d . . .
N3 N 1.3044(6) 1.0861(6) 0.9148(4) 0.101(3) Uani 1 1 d DU . .
C3 C 0.9478(7) 1.1633(5) 0.7003(5) 0.057(3) Uani 1 1 d . . .
H3 H 0.9521 1.1914 0.6730 0.069 Uiso 1 1 calc R . .
Tb4 Tb 0.90918(2) 1.05035(2) 0.913435(18) 0.03582(13) Uani 1 1 d . . .
Mn4 Mn 0.93980(8) 0.93875(7) 0.78185(6) 0.0397(3) Uani 1 1 d . . .
O4 O 1.0545(3) 0.9596(3) 0.8175(2) 0.0421(15) Uani 1 1 d . . .
N4 N 1.0954(5) 1.0724(6) 1.0059(4) 0.067(3) Uani 1 1 d . . .
C4 C 0.8750(7) 1.1295(5) 0.6977(4) 0.056(3) Uani 1 1 d . . .
H4 H 0.8293 1.1331 0.6682 0.068 Uiso 1 1 calc R . .
O5 O 1.1973(3) 0.8894(3) 1.0700(2) 0.0397(15) Uani 1 1 d . . .
N5 N 0.9714(4) 0.4456(4) 0.7267(3) 0.0452(17) Uani 1 1 d DU . .
C5 C 0.8689(6) 1.0887(5) 0.7400(4) 0.049(3) Uani 1 1 d . . .
O6 O 1.1917(3) 0.8845(3) 0.9499(2) 0.0406(15) Uani 1 1 d . . .
N6 N 0.7241(5) 0.6622(4) 0.2401(3) 0.059(2) Uani 1 1 d D . .
C6 C 0.9368(6) 1.0826(5) 0.7813(4) 0.041(2) Uani 1 1 d . . .
O7 O 1.1166(3) 0.7462(3) 0.9172(3) 0.0437(15) Uani 1 1 d . . .
N7 N 0.7155(4) 0.3245(4) 0.3747(3) 0.046(2) Uani 1 1 d . . .
C7 C 0.7874(6) 1.0506(5) 0.7343(4) 0.051(3) Uani 1 1 d . . .
H7A H 0.7872 1.0411 0.7734 0.061 Uiso 1 1 calc R . .
H7B H 0.7492 1.0824 0.7253 0.061 Uiso 1 1 calc R . .
O8 O 1.1241(3) 0.7511(3) 1.0345(2) 0.0372(14) Uani 1 1 d . . .
N8 N 0.5209(4) 0.4101(5) 0.4501(4) 0.057(2) Uani 1 1 d . B .
C8 C 0.7603(6) 0.9812(5) 0.6863(4) 0.050(3) Uani 1 1 d . . .
O9 O 0.9546(4) 0.9660(3) 0.6977(3) 0.0523(17) Uani 1 1 d . . .
C9 C 0.7131(7) 0.9783(6) 0.6293(4) 0.066(3) Uani 1 1 d . . .
H9 H 0.6949 1.0200 0.6214 0.079 Uiso 1 1 calc R . .
O10 O 1.2809(4) 0.7865(4) 1.0084(2) 0.0597(18) Uani 1 1 d DU . .
C10 C 0.6920(7) 0.9171(6) 0.5842(4) 0.073(4) Uani 1 1 d . . .
H10 H 0.6593 0.9168 0.5457 0.087 Uiso 1 1 calc R . .
O11 O 1.1939(4) 1.0208(4) 0.9204(3) 0.0554(17) Uani 1 1 d U . .
C11 C 0.7173(6) 0.8568(6) 0.5941(4) 0.057(3) Uani 1 1 d . . .
H11 H 0.7024 0.8149 0.5622 0.069 Uiso 1 1 calc R . .
O12 O 0.9471(3) 0.9389(3) 0.8774(2) 0.0351(14) Uani 1 1 d . . .
N12 N 1.0277(5) 0.3600(5) 0.8889(4) 0.070(2) Uani 1 1 d DU . .
C12 C 0.7651(5) 0.8553(5) 0.6505(4) 0.044(2) Uani 1 1 d . . .
O13 O 0.7895(3) 0.9732(3) 0.8503(2) 0.0429(15) Uani 1 1 d . . .
C13 C 0.7840(5) 0.9186(5) 0.6975(4) 0.043(2) Uani 1 1 d . . .
O14 O 0.9543(3) 1.1681(3) 0.9074(3) 0.0428(15) Uani 1 1 d . . .
C14 C 0.8016(5) 0.7908(5) 0.6611(4) 0.044(2) Uani 1 1 d . . .
H14A H 0.7659 0.7472 0.6344 0.053 Uiso 1 1 calc R . .
H14B H 0.8076 0.7886 0.7032 0.053 Uiso 1 1 calc R . .
O15 O 1.0317(3) 0.8256(3) 0.8593(3) 0.0425(15) Uani 1 1 d . . .
C15 C 0.8822(6) 0.7934(5) 0.6492(4) 0.045(2) Uani 1 1 d . . .
O16 O 1.0478(3) 1.0588(3) 0.9504(2) 0.0371(14) Uani 1 1 d . . .
C16 C 0.8884(6) 0.7750(5) 0.5906(4) 0.042(2) Uani 1 1 d . . .
H16 H 0.8418 0.7589 0.5579 0.050 Uiso 1 1 calc R . .
O17 O 1.1194(3) 1.0171(3) 1.0198(2) 0.0345(14) Uani 1 1 d . . .
C17 C 0.9616(6) 0.7796(5) 0.5789(4) 0.045(2) Uani 1 1 d . . .
H17 H 0.9648 0.7666 0.5388 0.054 Uiso 1 1 calc R . .
O18 O 1.1169(4) 1.1347(3) 1.0397(3) 0.0434(16) Uani 1 1 d . . .
C18 C 1.0285(6) 0.8032(5) 0.6263(4) 0.048(3) Uani 1 1 d . . .
H18 H 1.0782 0.8062 0.6186 0.058 Uiso 1 1 calc R . .
O19 O 1.0604(3) 0.8757(3) 0.9853(2) 0.0396(15) Uani 1 1 d . . .
C19 C 1.0256(5) 0.8231(4) 0.6863(4) 0.040(2) Uani 1 1 d . . .
O20 O 0.7438(3) 0.5704(3) 0.7186(2) 0.0316(13) Uani 1 1 d . . .
C20 C 0.9514(5) 0.8194(5) 0.6968(4) 0.040(2) Uani 1 1 d . . .
O21 O 0.8178(3) 0.6163(3) 0.6423(2) 0.0340(14) Uani 1 1 d . . .
C21 C 1.1004(5) 0.8501(5) 0.7368(4) 0.044(2) Uani 1 1 d . . .
H21A H 1.1414 0.8234 0.7272 0.053 Uiso 1 1 calc R . .
H21B H 1.0913 0.8404 0.7738 0.053 Uiso 1 1 calc R . .
O22 O 0.7608(3) 0.4889(3) 0.5601(2) 0.0299(13) Uani 1 1 d . . .
C22 C 1.1310(6) 0.9286(5) 0.7490(4) 0.049(3) Uani 1 1 d . . .
O23 O 0.6853(3) 0.4421(3) 0.6372(2) 0.0350(14) Uani 1 1 d . . .
C23 C 1.1892(6) 0.9523(6) 0.7248(4) 0.057(3) Uani 1 1 d . . .
H23 H 1.2097 0.9186 0.7005 0.068 Uiso 1 1 calc R . .
O24 O 0.5759(3) 0.7204(3) 0.3890(2) 0.0361(14) Uani 1 1 d . . .
C24 C 1.2176(7) 1.0232(6) 0.7352(5) 0.073(4) Uani 1 1 d . . .
H24 H 1.2597 1.0377 0.7203 0.088 Uiso 1 1 calc R . .
O25 O 0.5333(3) 0.5778(3) 0.3425(2) 0.0365(14) Uani 1 1 d . . .
C25 C 1.1853(6) 1.0736(6) 0.7671(5) 0.065(3) Uani 1 1 d . . .
H25 H 1.2022 1.1226 0.7719 0.078 Uiso 1 1 calc R . .
O26 O 0.6822(3) 0.5606(3) 0.4080(2) 0.0299(13) Uani 1 1 d . . .
C26 C 1.1274(6) 1.0512(5) 0.7924(4) 0.049(3) Uani 1 1 d . . .
O27 O 0.7201(3) 0.7041(3) 0.4541(2) 0.0313(13) Uani 1 1 d . . .
C27 C 1.1045(5) 0.9790(5) 0.7863(4) 0.047(3) Uani 1 1 d . . .
O28 O 0.8625(3) 0.4837(3) 0.6807(2) 0.0404(14) Uani 1 1 d U . .
C28 C 1.0871(6) 1.1073(5) 0.8238(4) 0.050(3) Uani 1 1 d . . .
H28A H 1.0765 1.0932 0.8590 0.060 Uiso 1 1 calc R . .
H28B H 1.1237 1.1532 0.8390 0.060 Uiso 1 1 calc R . .
O29 O 0.6763(3) 0.6514(3) 0.3183(2) 0.0443(14) Uani 1 1 d U . .
C29 C 1.2941(6) 0.8581(6) 1.1458(4) 0.058(3) Uani 1 1 d . . .
O30 O 0.6888(3) 0.4206(3) 0.4323(2) 0.0326(13) Uani 1 1 d . . .
C30 C 1.3726(7) 0.8723(7) 1.1813(6) 0.095(5) Uani 1 1 d . . .
H30 H 1.3882 0.8463 1.2104 0.114 Uiso 1 1 calc R . .
O31 O 0.6418(3) 0.5468(3) 0.5876(2) 0.0321(13) Uani 1 1 d . . .
C31 C 1.4293(8) 0.9245(8) 1.1751(8) 0.127(7) Uani 1 1 d . . .
H31 H 1.4816 0.9350 1.2009 0.152 Uiso 1 1 calc R . .
O32 O 0.5916(3) 0.5455(3) 0.6949(2) 0.0401(15) Uani 1 1 d . . .
C32 C 1.4084(6) 0.9581(8) 1.1329(6) 0.097(5) Uani 1 1 d . . .
H32 H 1.4479 0.9910 1.1279 0.116 Uiso 1 1 calc R . .
O33 O 0.5537(3) 0.3293(3) 0.5880(2) 0.0357(14) Uani 1 1 d . . .
C33 C 1.3314(6) 0.9486(5) 1.0944(5) 0.056(3) Uani 1 1 d . . .
O34 O 0.7336(3) 0.6330(3) 0.5395(2) 0.0325(13) Uani 1 1 d . . .
C34 C 1.2735(5) 0.9003(5) 1.1052(4) 0.050(3) Uani 1 1 d . . .
O35 O 0.5282(3) 0.4598(3) 0.4220(2) 0.0246(12) Uani 1 1 d . . .
C35 C 1.3139(5) 0.9862(6) 1.0450(4) 0.053(3) Uani 1 1 d . . .
H35A H 1.3489 1.0329 1.0578 0.063 Uiso 1 1 calc R . .
H35B H 1.2589 0.9943 1.0368 0.063 Uiso 1 1 calc R . .
O36 O 0.5705(3) 0.4224(3) 0.5031(2) 0.0331(13) Uani 1 1 d . . .
C36 C 1.3265(6) 0.9409(6) 0.9870(5) 0.060(3) Uani 1 1 d . . .
O37 O 0.4721(3) 0.3523(3) 0.4255(2) 0.0379(14) Uani 1 1 d . . .
C37 C 1.4006(7) 0.9510(8) 0.9795(7) 0.108(6) Uani 1 1 d . . .
H37 H 1.4406 0.9866 1.0083 0.130 Uiso 1 1 calc R . .
O38 O 0.5768(3) 0.6043(3) 0.4627(2) 0.0317(13) Uani 1 1 d . . .
C38 C 1.4175(8) 0.9108(10) 0.9315(8) 0.148(8) Uani 1 1 d . . .
H38 H 1.4690 0.9183 0.9272 0.177 Uiso 1 1 calc R . .
C39 C 1.3586(8) 0.8583(8) 0.8883(6) 0.109(6) Uani 1 1 d . . .
H39 H 1.3706 0.8293 0.8554 0.130 Uiso 1 1 calc R . .
C40 C 1.2797(6) 0.8485(6) 0.8938(5) 0.066(3) Uani 1 1 d . . .
C41 C 1.2662(5) 0.8917(6) 0.9435(5) 0.054(3) Uani 1 1 d . . .
C42 C 1.2197(5) 0.7890(5) 0.8496(5) 0.055(3) Uani 1 1 d . . .
H42A H 1.2317 0.7816 0.8105 0.066 Uiso 1 1 calc R . .
H42B H 1.1676 0.8039 0.8436 0.066 Uiso 1 1 calc R . .
C43 C 1.2134(5) 0.7188(5) 0.8659(4) 0.042(2) Uani 1 1 d . . .
C44 C 1.2627(6) 0.6709(6) 0.8483(5) 0.062(3) Uani 1 1 d . . .
H44 H 1.2983 0.6834 0.8271 0.075 Uiso 1 1 calc R . .
C45 C 1.2582(7) 0.6057(7) 0.8627(5) 0.072(4) Uani 1 1 d . . .
H45 H 1.2913 0.5738 0.8516 0.087 Uiso 1 1 calc R . .
C46 C 1.2045(6) 0.5867(6) 0.8936(4) 0.057(3) Uani 1 1 d . . .
H46 H 1.1994 0.5409 0.9010 0.068 Uiso 1 1 calc R . .
C47 C 1.1590(5) 0.6347(5) 0.9132(4) 0.045(2) Uani 1 1 d . . .
C48 C 1.1623(5) 0.6989(5) 0.8977(4) 0.040(2) Uani 1 1 d . . .
C49 C 1.1131(5) 0.6161(5) 0.9547(4) 0.046(2) Uani 1 1 d . . .
H49A H 1.0672 0.6406 0.9514 0.055 Uiso 1 1 calc R . .
H49B H 1.0938 0.5644 0.9435 0.055 Uiso 1 1 calc R . .
C50 C 1.1663(5) 0.6389(5) 1.0179(4) 0.039(2) Uani 1 1 d . . .
C51 C 1.2171(6) 0.5954(6) 1.0402(4) 0.048(3) Uani 1 1 d . . .
H51 H 1.2127 0.5486 1.0167 0.058 Uiso 1 1 calc R . .
O52 O 0.7333(5) 0.8504(4) 0.8792(4) 0.056(2) Uani 0.75 1 d PU A 1
C52 C 1.2733(6) 0.6184(6) 1.0951(5) 0.054(3) Uani 1 1 d . . .
H52 H 1.3087 0.5887 1.1088 0.065 Uiso 1 1 calc R . .
O53 O 0.8908(4) 0.7725(3) 1.0324(3) 0.0591(19) Uani 1 1 d U . .
H53 H 0.8977 0.8084 1.0193 0.071 Uiso 1 1 calc R . .
C53 C 1.2772(6) 0.6877(6) 1.1310(4) 0.051(3) Uani 1 1 d . . .
H13 H 1.3158 0.7036 1.1690 0.061 Uiso 1 1 calc R . .
O54 O 0.4380(4) 0.3169(5) 0.2983(4) 0.095(3) Uani 1 1 d U . .
H54 H 0.4745 0.2940 0.3071 0.113 Uiso 1 1 calc R . .
C54 C 1.2280(5) 0.7316(5) 1.1128(4) 0.038(2) Uani 1 1 d . . .
O55 O 0.5325(5) 0.2451(4) 0.4735(3) 0.076(2) Uani 1 1 d . . .
C55 C 1.1722(5) 0.7081(5) 1.0555(4) 0.041(2) Uani 1 1 d . . .
C56 C 1.2344(5) 0.8049(5) 1.1532(4) 0.051(3) Uani 1 1 d . . .
H56A H 1.1826 0.8203 1.1437 0.061 Uiso 1 1 calc R . .
H56B H 1.2484 0.8024 1.1956 0.061 Uiso 1 1 calc R . .
C57 C 0.9287(8) 0.9544(6) 0.6435(5) 0.072(3) Uani 1 1 d . . .
H57 H 0.8760 0.9298 0.6278 0.086 Uiso 1 1 calc R . .
O58 O 1.1596(7) 0.4041(7) 0.9218(5) 0.147(4) Uani 1 1 d DU . .
C58 C 0.9213(9) 0.9434(7) 0.5382(5) 0.104(5) Uani 1 1 d . . .
H58A H 0.8651 0.9262 0.5308 0.156 Uiso 1 1 calc R . .
H58B H 0.9457 0.9047 0.5214 0.156 Uiso 1 1 calc R . .
H58C H 0.9277 0.9823 0.5190 0.156 Uiso 1 1 calc R . .
C59 C 1.0432(8) 1.0000(7) 0.6200(7) 0.107(5) Uani 1 1 d . . .
H59A H 1.0651 1.0129 0.6638 0.161 Uiso 1 1 calc R . .
H59B H 1.0490 1.0424 0.6049 0.161 Uiso 1 1 calc R . .
H59C H 1.0713 0.9652 0.6021 0.161 Uiso 1 1 calc R . .
C60 C 1.3206(6) 0.7443(7) 1.0085(3) 0.078(3) Uani 1 1 d DU . .
H60 H 1.2900 0.6980 0.9956 0.094 Uiso 1 1 calc R . .
C61 C 1.4468(10) 0.8041(9) 1.0406(8) 0.189(8) Uani 1 1 d DU . .
H61A H 1.4658 0.8134 1.0073 0.283 Uiso 1 1 calc R . .
H61B H 1.4914 0.8011 1.0734 0.283 Uiso 1 1 calc R . .
H61C H 1.4205 0.8427 1.0549 0.283 Uiso 1 1 calc R . .
C62 C 1.4307(9) 0.6790(8) 1.0170(6) 0.149(6) Uani 1 1 d DU . .
H62A H 1.3915 0.6378 1.0127 0.224 Uiso 1 1 calc R . .
H62B H 1.4741 0.6852 1.0535 0.224 Uiso 1 1 calc R . .
H62C H 1.4510 0.6717 0.9820 0.224 Uiso 1 1 calc R . .
C63 C 1.2490(7) 1.0283(7) 0.8999(5) 0.079(3) Uani 1 1 d U . .
H63 H 1.2532 0.9891 0.8703 0.095 Uiso 1 1 calc R . .
C64 C 1.3013(10) 1.1470(8) 0.9617(7) 0.148(6) Uani 1 1 d DU . .
H64A H 1.3052 1.1900 0.9472 0.222 Uiso 1 1 calc R . .
H64B H 1.3452 1.1523 0.9977 0.222 Uiso 1 1 calc R . .
H64C H 1.2515 1.1394 0.9714 0.222 Uiso 1 1 calc R . .
C65 C 1.3681(8) 1.0844(10) 0.8860(7) 0.145(6) Uani 1 1 d DU . .
H65A H 1.4181 1.0868 0.9160 0.218 Uiso 1 1 calc R . .
H65B H 1.3716 1.1250 0.8683 0.218 Uiso 1 1 calc R . .
H65C H 1.3571 1.0403 0.8543 0.218 Uiso 1 1 calc R . .
C66 C 0.7838(5) 0.5087(5) 0.7946(4) 0.042(2) Uani 1 1 d . . .
C67 C 0.8357(5) 0.5091(6) 0.8494(5) 0.059(3) Uani 1 1 d . . .
H67 H 0.8278 0.4707 0.8668 0.071 Uiso 1 1 calc R . .
C68 C 0.8974(6) 0.5631(6) 0.8789(4) 0.065(3) Uani 1 1 d . . .
H68 H 0.9320 0.5622 0.9163 0.078 Uiso 1 1 calc R . .
C69 C 0.9093(5) 0.6197(5) 0.8536(4) 0.045(2) Uani 1 1 d . . .
H69 H 0.9527 0.6570 0.8739 0.054 Uiso 1 1 calc R . .
C70 C 0.8594(5) 0.6226(5) 0.7999(4) 0.043(2) Uani 1 1 d . . .
C71 C 0.7942(4) 0.5669(5) 0.7705(3) 0.032(2) Uani 1 1 d . . .
C72 C 0.8749(5) 0.6810(5) 0.7693(4) 0.038(2) Uani 1 1 d . . .
H72A H 0.8997 0.7260 0.8000 0.046 Uiso 1 1 calc R . .
H72B H 0.8246 0.6882 0.7439 0.046 Uiso 1 1 calc R . .
C73 C 0.9299(4) 0.6605(4) 0.7299(3) 0.031(2) Uani 1 1 d . . .
C74 C 1.0098(5) 0.6697(5) 0.7540(4) 0.038(2) Uani 1 1 d . . .
H74 H 1.0326 0.6916 0.7956 0.046 Uiso 1 1 calc R . .
C75 C 1.0578(5) 0.6478(5) 0.7189(4) 0.041(2) Uani 1 1 d . . .
H75 H 1.1132 0.6565 0.7363 0.049 Uiso 1 1 calc R . .
C76 C 1.0263(5) 0.6138(5) 0.6596(4) 0.038(2) Uani 1 1 d . . .
H76 H 1.0601 0.5975 0.6366 0.045 Uiso 1 1 calc R . .
C77 C 0.9452(4) 0.6026(4) 0.6319(3) 0.0285(19) Uani 1 1 d . . .
C78 C 0.8980(4) 0.6262(5) 0.6682(4) 0.034(2) Uani 1 1 d . . .
C79 C 0.9105(4) 0.5638(4) 0.5662(3) 0.030(2) Uani 1 1 d . . .
H79A H 0.9479 0.5769 0.5444 0.037 Uiso 1 1 calc R . .
H79B H 0.8617 0.5817 0.5504 0.037 Uiso 1 1 calc R . .
C80 C 0.8907(5) 0.4830(5) 0.5504(4) 0.034(2) Uani 1 1 d . . .
C81 C 0.9465(5) 0.4415(5) 0.5379(4) 0.040(2) Uani 1 1 d . . .
H81 H 0.9972 0.4635 0.5393 0.048 Uiso 1 1 calc R . .
C82 C 0.9273(5) 0.3678(5) 0.5237(4) 0.043(2) Uani 1 1 d . . .
H82 H 0.9635 0.3399 0.5118 0.051 Uiso 1 1 calc R . .
C83 C 0.8560(5) 0.3345(5) 0.5264(4) 0.046(2) Uani 1 1 d . . .
H83 H 0.8449 0.2842 0.5179 0.055 Uiso 1 1 calc R . .
C84 C 0.8008(5) 0.3745(5) 0.5415(4) 0.034(2) Uani 1 1 d . . .
C85 C 0.8174(4) 0.4494(5) 0.5508(3) 0.032(2) Uani 1 1 d . . .
C86 C 0.7266(5) 0.3390(5) 0.5504(4) 0.041(2) Uani 1 1 d . . .
H86A H 0.6832 0.3648 0.5377 0.049 Uiso 1 1 calc R . .
H86B H 0.7116 0.2899 0.5248 0.049 Uiso 1 1 calc R . .
C87 C 0.7378(5) 0.3379(5) 0.6147(4) 0.035(2) Uani 1 1 d . . .
C88 C 0.7728(6) 0.2831(6) 0.6358(5) 0.058(3) Uani 1 1 d . . .
H88 H 0.7845 0.2461 0.6081 0.070 Uiso 1 1 calc R . .
C89 C 0.7902(6) 0.2820(6) 0.6961(5) 0.069(3) Uani 1 1 d . . .
H89 H 0.8150 0.2457 0.7097 0.083 Uiso 1 1 calc R . .
C90 C 0.7703(6) 0.3360(6) 0.7366(5) 0.060(3) Uani 1 1 d . . .
H90 H 0.7817 0.3354 0.7778 0.072 Uiso 1 1 calc R . .
C91 C 0.7344(5) 0.3898(5) 0.7180(4) 0.043(2) Uani 1 1 d . . .
C92 C 0.7190(5) 0.3872(5) 0.6554(4) 0.034(2) Uani 1 1 d . . .
C93 C 0.7168(5) 0.4470(5) 0.7630(4) 0.042(2) Uani 1 1 d . . .
H93A H 0.7019 0.4259 0.7937 0.051 Uiso 1 1 calc R . .
H93B H 0.6707 0.4653 0.7424 0.051 Uiso 1 1 calc R . .
C94 C 0.6374(6) 0.8191(5) 0.3653(5) 0.050(3) Uani 1 1 d . . .
C95 C 0.6370(6) 0.8606(6) 0.3252(5) 0.061(3) Uani 1 1 d . . .
H95 H 0.6737 0.9035 0.3367 0.073 Uiso 1 1 calc R . .
C96 C 0.5836(7) 0.8401(7) 0.2685(6) 0.083(4) Uani 1 1 d . . .
H96 H 0.5840 0.8689 0.2412 0.100 Uiso 1 1 calc R . .
C97 C 0.5293(6) 0.7773(7) 0.2513(5) 0.070(3) Uani 1 1 d . . .
H97 H 0.4948 0.7624 0.2116 0.084 Uiso 1 1 calc R . .
C98 C 0.5249(5) 0.7366(6) 0.2914(5) 0.055(3) Uani 1 1 d . . .
C99 C 0.5790(5) 0.7581(5) 0.3483(4) 0.046(3) Uani 1 1 d . . .
C100 C 0.4645(5) 0.6679(6) 0.2709(4) 0.055(3) Uani 1 1 d . . .
H10A H 0.4460 0.6611 0.3054 0.066 Uiso 1 1 calc R . .
H10B H 0.4186 0.6734 0.2395 0.066 Uiso 1 1 calc R . .
C101 C 0.4943(5) 0.6023(6) 0.2463(4) 0.048(3) Uani 1 1 d . . .
C102 C 0.4905(6) 0.5807(7) 0.1849(4) 0.063(3) Uani 1 1 d . . .
H102 H 0.4685 0.6086 0.1590 0.076 Uiso 1 1 calc R . .
C103 C 0.5172(7) 0.5212(8) 0.1606(5) 0.077(4) Uani 1 1 d . . .
H103 H 0.5131 0.5084 0.1190 0.093 Uiso 1 1 calc R . .
C104 C 0.5500(6) 0.4804(7) 0.1981(4) 0.066(3) Uani 1 1 d . . .
H104 H 0.5683 0.4391 0.1818 0.079 Uiso 1 1 calc R . .
C105 C 0.5564(5) 0.4990(5) 0.2585(4) 0.043(2) Uani 1 1 d . . .
C106 C 0.5262(5) 0.5584(6) 0.2806(4) 0.048(3) Uani 1 1 d . . .
C107 C 0.5970(5) 0.4554(5) 0.2986(4) 0.046(2) Uani 1 1 d . . .
H10C H 0.5844 0.4048 0.2766 0.055 Uiso 1 1 calc R . .
H10D H 0.5776 0.4604 0.3345 0.055 Uiso 1 1 calc R . .
C108 C 0.6871(5) 0.4804(5) 0.3186(4) 0.039(2) Uani 1 1 d . . .
C109 C 0.7317(6) 0.4500(5) 0.2838(4) 0.047(3) Uani 1 1 d . . .
H109 H 0.7071 0.4113 0.2499 0.057 Uiso 1 1 calc R . .
C110 C 0.8124(5) 0.4751(5) 0.2973(4) 0.047(3) Uani 1 1 d . . .
H110 H 0.8428 0.4537 0.2733 0.056 Uiso 1 1 calc R . .
C111 C 0.8460(5) 0.5311(5) 0.3460(4) 0.040(2) Uani 1 1 d . . .
H111 H 0.9004 0.5491 0.3549 0.047 Uiso 1 1 calc R . .
C112 C 0.8044(5) 0.5632(5) 0.3831(4) 0.039(2) Uani 1 1 d . . .
C113 C 0.7229(5) 0.5336(5) 0.3703(4) 0.034(2) Uani 1 1 d . . .
C114 C 0.8438(5) 0.6286(5) 0.4366(4) 0.040(2) Uani 1 1 d . . .
H11A H 0.8199 0.6259 0.4695 0.048 Uiso 1 1 calc R . .
H11B H 0.9002 0.6260 0.4517 0.048 Uiso 1 1 calc R . .
C115 C 0.8375(5) 0.6984(5) 0.4228(4) 0.037(2) Uani 1 1 d . . .
C116 C 0.8941(5) 0.7319(5) 0.4015(4) 0.042(2) Uani 1 1 d . . .
H116 H 0.9363 0.7087 0.3952 0.051 Uiso 1 1 calc R . .
C117 C 0.8903(6) 0.7966(6) 0.3895(4) 0.053(3) Uani 1 1 d . . .
H117 H 0.9297 0.8178 0.3753 0.064 Uiso 1 1 calc R . .
C118 C 0.8285(6) 0.8317(6) 0.3981(4) 0.053(3) Uani 1 1 d . . .
H118 H 0.8261 0.8766 0.3894 0.063 Uiso 1 1 calc R . .
C119 C 0.7694(5) 0.8009(5) 0.4196(4) 0.039(2) Uani 1 1 d . . .
C120 C 0.7746(5) 0.7346(5) 0.4316(4) 0.040(2) Uani 1 1 d . . .
C121 C 0.7012(5) 0.8372(5) 0.4254(4) 0.046(2) Uani 1 1 d . . .
H12A H 0.7194 0.8891 0.4392 0.056 Uiso 1 1 calc R . .
H12B H 0.6793 0.8220 0.4559 0.056 Uiso 1 1 calc R . .
C122 C 0.9204(9) 0.4925(11) 0.7193(8) 0.035(3) Uani 0.50 1 d PU B 2
H122 H 0.9336 0.5365 0.7487 0.042 Uiso 0.50 1 calc PR B 2
C123 C 1.0404(9) 0.4679(11) 0.7805(7) 0.040(4) Uani 0.50 1 d PDU B 2
H12C H 1.0884 0.4630 0.7684 0.061 Uiso 0.50 1 calc PR B 2
H12D H 1.0358 0.4379 0.8079 0.061 Uiso 0.50 1 calc PR B 2
H12E H 1.0428 0.5175 0.8008 0.061 Uiso 0.50 1 calc PR B 2
C124 C 0.9578(11) 0.3782(9) 0.6853(8) 0.046(4) Uani 0.50 1 d PDU B 2
H12F H 0.9324 0.3821 0.6447 0.068 Uiso 0.50 1 calc PR B 2
H12G H 0.9235 0.3441 0.6963 0.068 Uiso 0.50 1 calc PR B 2
H12H H 1.0080 0.3621 0.6864 0.068 Uiso 0.50 1 calc PR B 2
C125 C 0.9079(10) 0.4459(11) 0.6816(9) 0.044(3) Uani 0.50 1 d PU B 1
H125 H 0.8992 0.4100 0.6455 0.053 Uiso 0.50 1 calc PR B 1
C126 C 0.9989(15) 0.4937(11) 0.7846(8) 0.070(6) Uani 0.50 1 d PDU B 1
H12I H 0.9982 0.5423 0.7806 0.105 Uiso 0.50 1 calc PR B 1
H12J H 1.0528 0.4889 0.8040 0.105 Uiso 0.50 1 calc PR B 1
H12K H 0.9648 0.4830 0.8090 0.105 Uiso 0.50 1 calc PR B 1
C127 C 1.0049(14) 0.3824(10) 0.7146(11) 0.067(5) Uani 0.50 1 d PDU B 1
H12L H 0.9959 0.3532 0.7416 0.101 Uiso 0.50 1 calc PR B 1
H12M H 1.0616 0.3955 0.7211 0.101 Uiso 0.50 1 calc PR B 1
H12N H 0.9801 0.3555 0.6728 0.101 Uiso 0.50 1 calc PR B 1
C128 C 0.7001(10) 0.6244(12) 0.2778(8) 0.042(3) Uani 0.50 1 d PU C 2
H128 H 0.7028 0.5754 0.2709 0.051 Uiso 0.50 1 calc PR C 2
C129 C 0.757(2) 0.6240(15) 0.1959(13) 0.123(10) Uani 0.50 1 d PDU C 2
H12O H 0.7495 0.5735 0.1950 0.185 Uiso 0.50 1 calc PR C 2
H12P H 0.8136 0.6425 0.2065 0.185 Uiso 0.50 1 calc PR C 2
H12Q H 0.7311 0.6301 0.1562 0.185 Uiso 0.50 1 calc PR C 2
C130 C 0.7162(18) 0.7331(10) 0.2438(12) 0.094(7) Uani 0.50 1 d PDU C 2
H13A H 0.7684 0.7631 0.2590 0.141 Uiso 0.50 1 calc PR C 2
H13B H 0.6849 0.7476 0.2712 0.141 Uiso 0.50 1 calc PR C 2
H13C H 0.6898 0.7383 0.2038 0.141 Uiso 0.50 1 calc PR C 2
C131 C 0.6928(13) 0.6788(15) 0.2835(9) 0.065(4) Uani 0.50 1 d PU C 1
H131 H 0.6801 0.7251 0.2879 0.078 Uiso 0.50 1 calc PR C 1
C132 C 0.7252(19) 0.7132(13) 0.2048(12) 0.106(8) Uani 0.50 1 d PDU C 1
H13D H 0.7763 0.7449 0.2196 0.159 Uiso 0.50 1 calc PR C 1
H13E H 0.6834 0.7411 0.2080 0.159 Uiso 0.50 1 calc PR C 1
H13F H 0.7165 0.6883 0.1626 0.159 Uiso 0.50 1 calc PR C 1
C133 C 0.730(2) 0.5927(11) 0.2153(15) 0.130(10) Uani 0.50 1 d PDU C 1
H13G H 0.6927 0.5599 0.2248 0.194 Uiso 0.50 1 calc PR C 1
H13H H 0.7838 0.5848 0.2320 0.194 Uiso 0.50 1 calc PR C 1
H13I H 0.7185 0.5843 0.1716 0.194 Uiso 0.50 1 calc PR C 1
C134 C 0.7340(5) 0.3888(5) 0.4096(4) 0.039(2) Uani 1 1 d . . .
H134 H 0.7862 0.4129 0.4181 0.047 Uiso 1 1 calc R . .
C135 C 0.7710(6) 0.2901(6) 0.3482(5) 0.064(3) Uani 1 1 d . . .
H1 H 0.8243 0.3172 0.3680 0.096 Uiso 1 1 calc R . .
H5 H 0.7571 0.2882 0.3052 0.096 Uiso 1 1 calc R . .
H6 H 0.7691 0.2419 0.3535 0.096 Uiso 1 1 calc R . .
C136 C 0.6363(7) 0.2838(7) 0.3596(7) 0.095(4) Uani 1 1 d . . .
H7 H 0.6017 0.3149 0.3733 0.142 Uiso 1 1 calc R . .
H8 H 0.6380 0.2449 0.3794 0.142 Uiso 1 1 calc R . .
H12 H 0.6162 0.2645 0.3160 0.142 Uiso 1 1 calc R . .
C203 C 1.1005(7) 0.3600(9) 0.8877(7) 0.107(4) Uani 1 1 d DU . .
H203 H 1.1095 0.3231 0.8583 0.128 Uiso 1 1 calc R . .
C204 C 0.9588(7) 0.3107(7) 0.8454(5) 0.085(4) Uani 1 1 d U . .
H20A H 0.9288 0.3360 0.8186 0.128 Uiso 1 1 calc R . .
H20B H 0.9253 0.2914 0.8671 0.128 Uiso 1 1 calc R . .
H20C H 0.9766 0.2718 0.8216 0.128 Uiso 1 1 calc R . .
C205 C 1.0113(9) 0.4149(8) 0.9349(6) 0.103(4) Uani 1 1 d U . .
H20D H 1.0606 0.4457 0.9602 0.155 Uiso 1 1 calc R . .
H20E H 0.9860 0.3923 0.9598 0.155 Uiso 1 1 calc R . .
H20F H 0.9762 0.4433 0.9152 0.155 Uiso 1 1 calc R . .
C54A C 0.3632(11) 0.2721(10) 0.2873(8) 0.170(7) Uani 1 1 d U . .
H54A H 0.3711 0.2338 0.3076 0.255 Uiso 1 1 calc R . .
H54B H 0.3403 0.2517 0.2440 0.255 Uiso 1 1 calc R . .
H54C H 0.3275 0.3003 0.3029 0.255 Uiso 1 1 calc R . .
C53A C 0.8920(9) 0.7125(7) 0.9899(6) 0.100(4) Uani 1 1 d U . .
H53A H 0.9454 0.7131 0.9860 0.150 Uiso 1 1 calc R . .
H53B H 0.8556 0.7118 0.9511 0.150 Uiso 1 1 calc R . .
H53C H 0.8761 0.6702 1.0025 0.150 Uiso 1 1 calc R . .
O52A O 0.7537(19) 0.7927(15) 0.8378(13) 0.076(6) Uani 0.25 1 d PU D 2

loop_
_atom_site_aniso_label
_atom_site_aniso_U_11
_atom_site_aniso_U_22
_atom_site_aniso_U_33
_atom_site_aniso_U_23
_atom_site_aniso_U_13
_atom_site_aniso_U_12
Tb1 0.0156(2) 0.0467(3) 0.0250(2) 0.01319(19) 0.00608(17) 0.00987(18)
Mn1 0.0157(7) 0.0503(8) 0.0278(7) 0.0150(6) 0.0042(5) 0.0086(6)
O1 0.061(4) 0.051(4) 0.032(3) 0.018(3) 0.021(3) 0.007(3)
N1 0.077(6) 0.054(5) 0.045(5) 0.021(4) 0.017(5) -0.003(5)
C1 0.063(7) 0.028(5) 0.057(7) 0.010(5) 0.028(6) 0.011(5)
Tb2 0.0312(3) 0.0447(3) 0.0300(2) 0.0090(2) 0.00913(19) -0.0018(2)
Mn2 0.0268(7) 0.0495(9) 0.0337(8) 0.0095(6) 0.0065(6) 0.0033(6)
O2 0.046(4) 0.056(4) 0.022(3) 0.010(3) 0.003(3) 0.004(3)
N2 0.030(4) 0.120(6) 0.109(6) 0.018(5) 0.015(4) 0.027(4)
C2 0.090(9) 0.049(7) 0.040(6) 0.013(5) 0.028(6) 0.006(6)
Tb3 0.0169(2) 0.0488(3) 0.0266(2) 0.01591(19) 0.00659(17) 0.01010(19)
Mn3 0.0189(7) 0.0521(9) 0.0299(7) 0.0188(6) 0.0074(6) 0.0097(6)
O3 0.036(4) 0.041(4) 0.036(4) 0.010(3) 0.008(3) 0.004(3)
N3 0.091(6) 0.128(6) 0.065(5) 0.019(5) 0.022(5) -0.054(5)
C3 0.083(9) 0.050(7) 0.048(7) 0.014(5) 0.032(6) 0.013(6)
Tb4 0.0321(3) 0.0436(3) 0.0292(2) 0.0093(2) 0.00723(19) -0.0001(2)
Mn4 0.0433(9) 0.0450(8) 0.0307(8) 0.0111(6) 0.0109(6) 0.0037(7)
O4 0.048(4) 0.052(4) 0.028(3) 0.008(3) 0.015(3) 0.008(3)
N4 0.040(6) 0.115(9) 0.050(6) 0.021(6) 0.022(5) 0.003(6)
C4 0.081(9) 0.055(7) 0.033(6) 0.011(5) 0.014(5) 0.021(6)
O5 0.032(3) 0.053(4) 0.031(3) 0.010(3) 0.006(3) 0.003(3)
N5 0.021(3) 0.070(4) 0.050(4) 0.031(3) 0.002(3) 0.017(3)
C5 0.073(8) 0.039(6) 0.039(6) 0.005(5) 0.027(6) 0.008(5)
O6 0.031(3) 0.051(4) 0.039(4) 0.011(3) 0.011(3) 0.000(3)
N6 0.058(6) 0.083(6) 0.052(5) 0.033(5) 0.034(4) 0.009(5)
C6 0.045(6) 0.049(6) 0.030(5) 0.012(5) 0.007(5) 0.012(5)
O7 0.034(4) 0.059(4) 0.040(4) 0.015(3) 0.010(3) 0.010(3)
N7 0.045(5) 0.051(5) 0.044(5) 0.006(4) 0.020(4) 0.015(4)
C7 0.068(7) 0.048(6) 0.038(6) 0.009(5) 0.018(5) 0.014(5)
O8 0.022(3) 0.051(4) 0.036(3) 0.018(3) 0.002(3) 0.000(3)
N8 0.035(5) 0.087(6) 0.069(6) 0.031(5) 0.028(4) 0.037(5)
C8 0.051(6) 0.067(7) 0.036(6) 0.015(5) 0.015(5) 0.021(6)
O9 0.072(5) 0.053(4) 0.035(4) 0.013(3) 0.019(3) 0.015(4)
C9 0.085(9) 0.066(8) 0.038(6) 0.010(6) 0.002(6) 0.024(6)
O10 0.035(4) 0.076(4) 0.065(4) 0.012(3) 0.010(3) 0.015(3)
C10 0.080(9) 0.088(9) 0.031(6) 0.006(6) -0.018(6) 0.031(7)
O11 0.051(4) 0.070(4) 0.044(4) 0.021(3) 0.016(3) -0.011(3)
C11 0.068(7) 0.064(7) 0.036(6) 0.009(5) 0.006(5) 0.025(6)
O12 0.035(3) 0.039(3) 0.028(3) 0.007(3) 0.006(3) 0.000(3)
N12 0.054(5) 0.114(6) 0.068(5) 0.051(4) 0.029(4) 0.034(4)
C12 0.044(6) 0.047(6) 0.036(6) 0.010(5) 0.002(5) 0.006(5)
O13 0.041(4) 0.046(4) 0.036(3) 0.007(3) 0.005(3) 0.006(3)
C13 0.040(6) 0.062(7) 0.025(5) 0.010(5) 0.008(4) 0.008(5)
O14 0.045(4) 0.045(4) 0.039(4) 0.011(3) 0.014(3) 0.004(3)
C14 0.043(6) 0.047(6) 0.031(5) 0.000(4) 0.001(4) 0.001(5)
O15 0.033(4) 0.043(4) 0.043(4) 0.006(3) 0.003(3) -0.002(3)
C15 0.060(7) 0.040(6) 0.032(6) 0.011(4) 0.009(5) 0.006(5)
O16 0.038(4) 0.051(4) 0.022(3) 0.009(3) 0.009(3) 0.004(3)
C16 0.049(6) 0.041(6) 0.028(5) 0.006(4) 0.001(4) 0.007(5)
O17 0.037(4) 0.023(3) 0.034(3) 0.004(3) -0.001(3) 0.001(3)
C17 0.047(6) 0.052(6) 0.025(5) 0.004(4) 0.004(5) -0.001(5)
O18 0.050(4) 0.034(4) 0.031(3) -0.005(3) 0.000(3) -0.003(3)
C18 0.055(7) 0.041(6) 0.053(7) 0.022(5) 0.015(5) 0.006(5)
O19 0.034(4) 0.056(4) 0.027(3) 0.010(3) 0.009(3) 0.003(3)
C19 0.053(6) 0.038(5) 0.021(5) 0.002(4) 0.007(4) -0.002(5)
O20 0.018(3) 0.050(4) 0.031(3) 0.016(3) 0.006(2) 0.010(3)
C20 0.039(6) 0.043(6) 0.038(6) 0.014(4) 0.008(5) 0.008(5)
O21 0.023(3) 0.051(4) 0.028(3) 0.011(3) 0.004(2) 0.009(3)
C21 0.040(6) 0.054(6) 0.043(6) 0.012(5) 0.022(5) 0.002(5)
O22 0.014(3) 0.046(4) 0.032(3) 0.013(3) 0.005(2) 0.011(3)
C22 0.060(7) 0.052(6) 0.031(5) 0.004(5) 0.013(5) -0.003(5)
O23 0.017(3) 0.060(4) 0.033(3) 0.018(3) 0.007(2) 0.015(3)
C23 0.064(7) 0.066(8) 0.050(7) 0.015(5) 0.035(6) 0.010(6)
O24 0.026(3) 0.045(4) 0.046(4) 0.026(3) 0.010(3) 0.014(3)
C24 0.085(9) 0.074(9) 0.085(9) 0.034(7) 0.058(7) 0.006(7)
O25 0.019(3) 0.063(4) 0.033(3) 0.021(3) 0.008(3) 0.008(3)
C25 0.076(8) 0.058(7) 0.062(7) 0.018(6) 0.032(6) -0.016(6)
O26 0.019(3) 0.054(4) 0.026(3) 0.021(3) 0.011(2) 0.014(3)
C26 0.047(6) 0.054(7) 0.044(6) 0.013(5) 0.015(5) 0.001(5)
O27 0.015(3) 0.049(4) 0.032(3) 0.017(3) 0.006(2) 0.003(3)
C27 0.041(6) 0.062(7) 0.037(6) 0.022(5) 0.010(5) -0.009(5)
O28 0.016(3) 0.072(4) 0.041(3) 0.030(3) 0.007(2) 0.015(3)
C28 0.062(7) 0.042(6) 0.040(6) 0.016(5) 0.005(5) 0.000(5)
O29 0.031(3) 0.076(4) 0.035(3) 0.030(3) 0.011(3) 0.014(3)
C29 0.052(7) 0.067(7) 0.042(6) 0.014(5) -0.004(5) 0.000(6)
O30 0.021(3) 0.049(4) 0.031(3) 0.010(3) 0.009(2) 0.013(3)
C30 0.050(8) 0.090(10) 0.122(11) 0.057(9) -0.032(8) -0.007(7)
O31 0.019(3) 0.048(4) 0.033(3) 0.020(3) 0.007(2) 0.005(3)
C31 0.063(9) 0.131(13) 0.174(16) 0.111(13) -0.033(10) -0.018(9)
O32 0.027(3) 0.069(4) 0.024(3) 0.011(3) 0.008(3) 0.007(3)
C32 0.030(7) 0.126(12) 0.130(12) 0.074(10) -0.006(7) -0.019(7)
O33 0.026(3) 0.051(4) 0.039(3) 0.023(3) 0.012(3) 0.017(3)
C33 0.038(6) 0.056(7) 0.056(7) 0.012(5) -0.009(5) -0.006(5)
O34 0.021(3) 0.045(4) 0.028(3) 0.010(3) 0.001(2) 0.005(3)
C34 0.025(5) 0.062(7) 0.046(6) 0.003(5) -0.007(4) 0.001(5)
O35 0.021(3) 0.037(3) 0.022(3) 0.017(2) 0.009(2) 0.007(2)
C35 0.022(5) 0.073(7) 0.056(7) 0.017(6) 0.003(5) -0.005(5)
O36 0.018(3) 0.054(4) 0.023(3) 0.010(3) -0.002(2) 0.007(3)
C36 0.038(6) 0.065(7) 0.068(8) 0.002(6) 0.017(6) -0.001(5)
O37 0.030(3) 0.036(3) 0.039(3) 0.001(3) 0.006(3) -0.005(3)
C37 0.051(8) 0.115(12) 0.119(12) -0.043(9) 0.037(8) -0.037(8)
O38 0.014(3) 0.051(4) 0.034(3) 0.017(3) 0.005(2) 0.008(3)
C38 0.062(10) 0.174(17) 0.158(16) -0.066(13) 0.064(11) -0.046(10)
C39 0.074(10) 0.133(13) 0.098(11) -0.031(9) 0.056(9) -0.021(9)
C40 0.036(6) 0.081(8) 0.076(8) 0.003(7) 0.030(6) -0.002(6)
C41 0.031(6) 0.069(7) 0.054(7) 0.003(6) 0.015(5) -0.003(5)
C42 0.033(6) 0.068(7) 0.062(7) 0.007(6) 0.021(5) -0.002(5)
C43 0.033(5) 0.054(6) 0.031(5) 0.004(4) 0.003(4) 0.007(5)
C44 0.056(7) 0.083(9) 0.058(7) 0.025(6) 0.025(6) 0.021(6)
C45 0.084(9) 0.099(10) 0.060(8) 0.033(7) 0.037(7) 0.060(8)
C46 0.062(7) 0.068(7) 0.035(6) 0.010(5) 0.000(5) 0.023(6)
C47 0.039(6) 0.064(7) 0.025(5) 0.008(5) -0.006(4) 0.023(5)
C48 0.032(5) 0.053(6) 0.024(5) 0.002(4) -0.005(4) 0.013(5)
C49 0.037(6) 0.058(6) 0.039(6) 0.014(5) -0.001(5) 0.013(5)
C50 0.028(5) 0.051(6) 0.044(6) 0.020(5) 0.012(4) 0.010(5)
C51 0.046(6) 0.071(7) 0.035(6) 0.018(5) 0.016(5) 0.017(6)
O52 0.066(6) 0.046(5) 0.044(5) 0.015(4) 0.002(4) -0.013(5)
C52 0.051(7) 0.072(8) 0.054(7) 0.033(6) 0.021(6) 0.027(6)
O53 0.065(5) 0.045(4) 0.059(5) 0.012(3) 0.012(4) -0.009(4)
C53 0.042(6) 0.079(8) 0.032(5) 0.029(6) 0.002(5) 0.003(6)
O54 0.040(5) 0.101(7) 0.117(7) 0.018(5) -0.013(5) 0.014(5)
C54 0.035(5) 0.047(6) 0.043(6) 0.026(5) 0.012(5) 0.017(5)
O55 0.095(6) 0.077(5) 0.071(5) 0.028(4) 0.034(5) 0.028(5)
C55 0.028(5) 0.062(7) 0.029(5) 0.013(5) 0.002(4) 0.005(5)
C56 0.036(6) 0.078(8) 0.040(6) 0.027(5) 0.003(5) 0.007(5)
C57 0.104(10) 0.062(7) 0.073(8) 0.038(6) 0.042(7) 0.028(7)
O58 0.094(8) 0.217(12) 0.123(9) 0.049(8) 0.019(7) 0.010(8)
C58 0.151(14) 0.090(10) 0.061(8) 0.025(7) 0.015(9) 0.003(10)
C59 0.115(12) 0.091(10) 0.124(12) 0.036(9) 0.053(10) -0.012(9)
C60 0.039(5) 0.122(6) 0.079(5) 0.028(5) 0.025(4) 0.008(5)
C61 0.086(11) 0.172(14) 0.265(17) -0.004(14) 0.031(12) 0.007(11)
C62 0.076(10) 0.182(14) 0.198(14) 0.055(12) 0.039(10) 0.042(10)
C63 0.068(5) 0.096(6) 0.063(5) 0.017(5) 0.021(5) -0.027(5)
C64 0.150(13) 0.147(12) 0.118(11) 0.036(10) 0.021(10) -0.060(11)
C65 0.119(11) 0.209(14) 0.087(10) 0.038(10) 0.034(9) -0.066(11)
C66 0.034(6) 0.062(7) 0.030(5) 0.014(5) 0.007(4) 0.003(5)
C67 0.029(6) 0.089(9) 0.063(7) 0.043(6) 0.006(5) -0.003(6)
C68 0.061(8) 0.095(9) 0.033(6) 0.035(6) -0.003(5) -0.007(7)
C69 0.031(5) 0.066(7) 0.033(5) 0.012(5) 0.003(4) -0.001(5)
C70 0.022(5) 0.067(7) 0.032(5) 0.000(5) 0.008(4) 0.003(5)
C71 0.018(5) 0.062(6) 0.017(4) 0.013(4) 0.002(4) 0.011(4)
C72 0.029(5) 0.053(6) 0.031(5) 0.015(4) 0.003(4) 0.006(4)
C73 0.016(5) 0.043(5) 0.028(5) 0.011(4) -0.004(4) 0.004(4)
C74 0.031(5) 0.051(6) 0.030(5) 0.011(4) 0.003(4) 0.014(4)
C75 0.032(5) 0.045(6) 0.055(6) 0.027(5) 0.015(5) 0.015(5)
C76 0.036(6) 0.047(6) 0.029(5) 0.010(4) 0.008(4) 0.004(4)
C77 0.017(5) 0.042(5) 0.029(5) 0.018(4) 0.002(4) 0.010(4)
C78 0.012(4) 0.056(6) 0.039(5) 0.024(4) 0.006(4) 0.011(4)
C79 0.016(4) 0.053(6) 0.029(5) 0.017(4) 0.012(4) 0.007(4)
C80 0.029(5) 0.056(6) 0.023(5) 0.014(4) 0.009(4) 0.016(5)
C81 0.013(5) 0.072(7) 0.038(5) 0.014(5) 0.013(4) 0.009(5)
C82 0.041(6) 0.043(6) 0.045(6) 0.003(5) 0.014(5) 0.022(5)
C83 0.034(6) 0.060(7) 0.043(6) 0.020(5) 0.004(5) 0.011(5)
C84 0.020(5) 0.048(6) 0.038(5) 0.013(4) 0.011(4) 0.012(4)
C85 0.016(5) 0.060(6) 0.017(4) 0.010(4) -0.006(3) 0.015(4)
C86 0.027(5) 0.059(6) 0.050(6) 0.030(5) 0.014(4) 0.020(5)
C87 0.024(5) 0.041(5) 0.048(6) 0.015(5) 0.016(4) 0.013(4)
C88 0.043(6) 0.068(7) 0.090(9) 0.048(7) 0.032(6) 0.033(6)
C89 0.066(8) 0.098(9) 0.076(9) 0.060(7) 0.027(6) 0.058(7)
C90 0.060(7) 0.092(9) 0.053(7) 0.045(6) 0.026(6) 0.038(7)
C91 0.032(5) 0.064(7) 0.042(6) 0.027(5) 0.012(4) 0.010(5)
C92 0.021(5) 0.047(6) 0.038(5) 0.021(4) 0.006(4) 0.010(4)
C93 0.032(5) 0.061(6) 0.037(5) 0.023(5) 0.009(4) 0.003(5)
C94 0.041(6) 0.064(7) 0.065(7) 0.039(6) 0.025(5) 0.019(5)
C95 0.042(6) 0.086(8) 0.066(8) 0.047(7) 0.014(6) 0.005(6)
C96 0.064(8) 0.113(11) 0.089(10) 0.080(9) 0.011(7) 0.003(8)
C97 0.042(7) 0.110(10) 0.070(8) 0.060(8) 0.003(6) 0.018(7)
C98 0.027(6) 0.088(8) 0.059(7) 0.055(6) 0.003(5) 0.003(5)
C99 0.030(5) 0.071(7) 0.057(7) 0.041(5) 0.020(5) 0.020(5)
C100 0.021(5) 0.107(9) 0.044(6) 0.051(6) -0.003(4) 0.011(6)
C101 0.020(5) 0.080(8) 0.041(6) 0.039(6) -0.007(4) -0.003(5)
C102 0.035(6) 0.128(11) 0.038(7) 0.050(7) 0.006(5) 0.015(7)
C103 0.063(8) 0.151(12) 0.023(6) 0.018(7) 0.021(6) 0.033(8)
C104 0.042(6) 0.124(10) 0.030(6) 0.016(6) 0.008(5) 0.016(7)
C105 0.027(5) 0.075(7) 0.023(5) 0.011(5) 0.004(4) 0.001(5)
C106 0.019(5) 0.101(8) 0.020(5) 0.015(5) 0.005(4) -0.010(5)
C107 0.032(5) 0.063(7) 0.039(6) 0.001(5) 0.016(4) 0.001(5)
C108 0.024(5) 0.066(7) 0.038(6) 0.031(5) 0.013(4) 0.016(5)
C109 0.053(7) 0.052(6) 0.050(6) 0.018(5) 0.029(5) 0.024(5)
C110 0.037(6) 0.074(7) 0.054(7) 0.032(6) 0.034(5) 0.035(5)
C111 0.026(5) 0.058(6) 0.039(6) 0.016(5) 0.012(4) 0.014(5)
C112 0.021(5) 0.073(7) 0.041(6) 0.034(5) 0.015(4) 0.025(5)
C113 0.029(5) 0.054(6) 0.031(5) 0.024(5) 0.013(4) 0.015(4)
C114 0.022(5) 0.071(7) 0.041(6) 0.025(5) 0.021(4) 0.020(5)
C115 0.024(5) 0.062(6) 0.025(5) 0.012(4) 0.008(4) 0.007(5)
C116 0.033(6) 0.054(7) 0.044(6) 0.017(5) 0.014(4) 0.010(5)
C117 0.037(6) 0.075(8) 0.049(6) 0.014(6) 0.018(5) 0.004(6)
C118 0.046(6) 0.063(7) 0.052(6) 0.022(5) 0.019(5) -0.004(5)
C119 0.029(5) 0.052(6) 0.032(5) 0.014(4) 0.002(4) 0.000(5)
C120 0.041(6) 0.048(6) 0.021(5) 0.008(4) 0.000(4) -0.012(5)
C121 0.051(6) 0.051(6) 0.048(6) 0.025(5) 0.022(5) 0.015(5)
C122 0.014(5) 0.062(6) 0.038(5) 0.026(5) 0.008(5) 0.017(5)
C123 0.020(9) 0.061(11) 0.045(9) 0.032(8) -0.001(8) 0.016(8)
C124 0.018(8) 0.073(9) 0.045(9) 0.019(8) 0.000(7) 0.020(8)
C125 0.022(5) 0.070(6) 0.044(5) 0.028(5) 0.002(5) 0.012(5)
C126 0.064(12) 0.078(12) 0.064(10) 0.033(10) -0.002(10) 0.013(10)
C127 0.053(11) 0.089(11) 0.070(12) 0.028(10) 0.023(9) 0.026(10)
C128 0.039(6) 0.068(7) 0.037(6) 0.034(6) 0.016(5) 0.026(6)
C129 0.15(2) 0.15(2) 0.18(3) 0.121(19) 0.141(19) 0.11(2)
C130 0.123(14) 0.109(14) 0.062(13) 0.022(12) 0.047(12) 0.017(12)
C131 0.057(7) 0.086(7) 0.052(6) 0.022(7) 0.012(6) 0.009(7)
C132 0.145(19) 0.103(17) 0.091(18) 0.031(15) 0.061(16) 0.028(15)
C133 0.15(2) 0.16(2) 0.19(3) 0.125(19) 0.14(2) 0.10(2)
C134 0.025(5) 0.050(6) 0.036(5) 0.007(4) 0.000(4) 0.011(4)
C135 0.058(7) 0.074(8) 0.069(8) 0.011(6) 0.033(6) 0.028(6)
C136 0.054(8) 0.091(10) 0.138(13) 0.007(9) 0.047(8) 0.008(7)
C203 0.085(7) 0.153(8) 0.095(7) 0.056(6) 0.022(6) 0.029(7)
C204 0.076(8) 0.106(9) 0.075(8) 0.023(7) 0.018(7) 0.028(7)
C205 0.109(10) 0.129(11) 0.071(8) 0.027(8) 0.023(7) 0.026(9)
C54A 0.138(14) 0.165(14) 0.147(13) 0.002(12) -0.015(12) -0.016(12)
C53A 0.119(11) 0.083(9) 0.080(9) 0.018(7) 0.010(8) -0.005(8)
O52A 0.085(11) 0.050(10) 0.065(10) 0.012(9) -0.016(10) -0.011(9)

loop_
_atom_type_symbol
_atom_type_description
_atom_type_scat_dispersion_real
_atom_type_scat_dispersion_imag
_atom_type_scat_source
C C 0.0033 0.0016 'International Tables Vol C Tables 4.2.6.8 and 6.1.1.4'
H H 0.0000 0.0000 'International Tables Vol C Tables 4.2.6.8 and 6.1.1.4'
N N 0.0061 0.0033 'International Tables Vol C Tables 4.2.6.8 and 6.1.1.4'
O O 0.0106 0.0060 'International Tables Vol C Tables 4.2.6.8 and 6.1.1.4'
Mn Mn 0.3368 0.7283 'International Tables Vol C Tables 4.2.6.8 and 6.1.1.4'
Tb Tb -0.1723 4.1537 'International Tables Vol C Tables 4.2.6.8 and 6.1.1.4'

loop_
_geom_angle_atom_site_label_1
_geom_angle_atom_site_label_2
_geom_angle_atom_site_label_3
_geom_angle
_geom_angle_site_symmetry_1
_geom_angle_site_symmetry_3
O30 Tb1 O31 132.8(2) . .
O30 Tb1 O34 129.0(2) . .
O31 Tb1 O34 73.82(16) . .
O30 Tb1 O38 132.26(19) . .
O31 Tb1 O38 90.98(17) . .
O34 Tb1 O38 73.5(3) . .
O30 Tb1 O26 76.5(3) . .
O31 Tb1 O26 148.6(2) . .
O34 Tb1 O26 77.9(2) . .
O38 Tb1 O26 67.87(16) . .
O30 Tb1 O22 76.0(2) . .
O31 Tb1 O22 68.5(2) . .
O34 Tb1 O22 79.3(2) . .
O38 Tb1 O22 149.68(14) . .
O26 Tb1 O22 119.2(2) . .
O30 Tb1 O35 78.2(2) . .
O31 Tb1 O35 107.05(19) . .
O34 Tb1 O35 143.38(17) . .
O38 Tb1 O35 69.8(2) . .
O26 Tb1 O35 87.8(2) . .
O22 Tb1 O35 136.21(19) . .
O30 Tb1 O36 78.2(2) . .
O31 Tb1 O36 69.75(16) . .
O34 Tb1 O36 143.6(2) . .
O38 Tb1 O36 107.6(3) . .
O26 Tb1 O36 137.37(14) . .
O22 Tb1 O36 86.6(2) . .
O35 Tb1 O36 53.6(2) . .
O30 Tb1 N8 73.1(3) . .
O31 Tb1 N8 90.8(2) . .
O34 Tb1 N8 157.85(15) . .
O38 Tb1 N8 91.3(3) . .
O26 Tb1 N8 111.7(2) . .
O22 Tb1 N8 110.3(3) . .
O35 Tb1 N8 27.17(17) . .
O36 Tb1 N8 26.91(18) . .
O30 Tb1 Tb3 107.51(18) . 2_666
O31 Tb1 Tb3 99.41(19) . 2_666
O34 Tb1 Tb3 108.49(19) . 2_666
O38 Tb1 Tb3 34.98(14) . 2_666
O26 Tb1 Tb3 76.79(19) . 2_666
O22 Tb1 Tb3 163.77(12) . 2_666
O35 Tb1 Tb3 34.93(17) . 2_666
O36 Tb1 Tb3 78.8(2) . 2_666
N8 Tb1 Tb3 57.5(2) . 2_666
O30 Tb1 Tb3 107.9(2) . .
O31 Tb1 Tb3 34.91(16) . .
O34 Tb1 Tb3 108.7(2) . .
O38 Tb1 Tb3 99.44(19) . .
O26 Tb1 Tb3 163.95(12) . .
O22 Tb1 Tb3 76.7(2) . .
O35 Tb1 Tb3 78.3(2) . .
O36 Tb1 Tb3 34.92(13) . .
N8 Tb1 Tb3 57.0(2) . .
Tb3 Tb1 Tb3 87.19(19) 2_666 .
O20 Mn1 O21 91.3(3) . .
O20 Mn1 O22 175.2(2) . .
O21 Mn1 O22 89.1(2) . .
O20 Mn1 O23 89.1(3) . .
O21 Mn1 O23 175.1(2) . .
O22 Mn1 O23 90.1(2) . .
O20 Mn1 O31 96.0(3) . .
O21 Mn1 O31 96.4(3) . .
O22 Mn1 O31 79.2(2) . .
O23 Mn1 O31 78.7(3) . .
O20 Mn1 O28 93.8(3) . .
O21 Mn1 O28 93.8(3) . .
O22 Mn1 O28 90.9(2) . .
O23 Mn1 O28 91.1(3) . .
O31 Mn1 O28 165.7(2) . .
C6 O1 Mn4 113.9(6) . .
C6 O1 Tb4 135.4(6) . .
Mn4 O1 Tb4 110.7(3) . .
C57 N1 C59 120.5(8) . .
C57 N1 C58 124.0(9) . .
C59 N1 C58 114.2(8) . .
C2 C1 C6 117.7(10) . .
C2 C1 C28 118.3(9) . .
C6 C1 C28 123.7(9) . .
O11 Tb2 O12 132.4(3) . .
O11 Tb2 O15 130.2(2) . .
O12 Tb2 O15 73.6(2) . .
O11 Tb2 O19 131.9(2) . .
O12 Tb2 O19 91.3(2) . .
O15 Tb2 O19 73.4(3) . .
O11 Tb2 O6 75.9(3) . .
O12 Tb2 O6 149.8(2) . .
O15 Tb2 O6 79.0(3) . .
O19 Tb2 O6 68.6(2) . .
O11 Tb2 O4 76.3(2) . .
O12 Tb2 O4 69.07(19) . .
O15 Tb2 O4 78.5(2) . .
O19 Tb2 O4 149.5(2) . .
O6 Tb2 O4 117.8(2) . .
O11 Tb2 O17 78.4(2) . .
O12 Tb2 O17 106.3(2) . .
O15 Tb2 O17 142.6(2) . .
O19 Tb2 O17 69.2(3) . .
O6 Tb2 O17 87.8(2) . .
O4 Tb2 O17 137.5(3) . .
O11 Tb2 O16 78.0(3) . .
O12 Tb2 O16 69.4(2) . .
O15 Tb2 O16 143.0(2) . .
O19 Tb2 O16 107.2(2) . .
O6 Tb2 O16 136.8(2) . .
O4 Tb2 O16 88.1(2) . .
O17 Tb2 O16 53.3(2) . .
O11 Tb2 N4 72.4(3) . .
O12 Tb2 N4 91.2(2) . .
O15 Tb2 N4 157.4(2) . .
O19 Tb2 N4 90.7(3) . .
O6 Tb2 N4 110.5(3) . .
O4 Tb2 N4 112.0(3) . .
O17 Tb2 N4 26.5(2) . .
O16 Tb2 N4 27.5(2) . .
O11 Tb2 Tb4 107.6(3) . .
O12 Tb2 Tb4 34.73(16) . .
O15 Tb2 Tb4 108.3(2) . .
O19 Tb2 Tb4 99.27(19) . .
O6 Tb2 Tb4 163.91(14) . .
O4 Tb2 Tb4 78.08(15) . .
O17 Tb2 Tb4 77.71(18) . .
O16 Tb2 Tb4 34.72(14) . .
N4 Tb2 Tb4 57.6(2) . .
O11 Tb2 Tb4 107.15(16) . 2_777
O12 Tb2 Tb4 99.34(15) . 2_777
O15 Tb2 Tb4 108.17(18) . 2_777
O19 Tb2 Tb4 34.79(16) . 2_777
O6 Tb2 Tb4 77.13(15) . 2_777
O4 Tb2 Tb4 164.90(15) . 2_777
O17 Tb2 Tb4 34.45(18) . 2_777
O16 Tb2 Tb4 78.51(15) . 2_777
N4 Tb2 Tb4 57.0(2) . 2_777
Tb4 Tb2 Tb4 86.91(5) . 2_777
O7 Mn2 O8 90.5(3) . .
O7 Mn2 O6 89.5(3) . .
O8 Mn2 O6 176.1(2) . .
O7 Mn2 O5 175.1(2) . .
O8 Mn2 O5 88.7(3) . .
O6 Mn2 O5 91.0(3) . .
O7 Mn2 O10 94.7(3) . .
O8 Mn2 O10 94.2(3) . .
O6 Mn2 O10 89.8(3) . .
O5 Mn2 O10 90.2(2) . .
O7 Mn2 O19 96.4(3) . .
O8 Mn2 O19 97.0(3) . .
O6 Mn2 O19 79.0(3) . .
O5 Mn2 O19 78.8(3) . .
O10 Mn2 O19 164.1(2) . .
O7 Mn2 Tb4 136.1(2) . 2_777
O8 Mn2 Tb4 86.3(3) . 2_777
O6 Mn2 Tb4 90.9(3) . 2_777
O5 Mn2 Tb4 38.9(2) . 2_777
O10 Mn2 Tb4 129.16(17) . 2_777
O19 Mn2 Tb4 41.03(17) . 2_777
C13 O2 Mn4 124.9(5) . .
C60 N2 C61 117.8(10) . .
C60 N2 C62 127.5(9) . .
C61 N2 C62 114.6(11) . .
C3 C2 C1 121.5(11) . .
O23 Tb3 O35 141.74(15) . 2_666
O23 Tb3 O36 85.49(17) . .
O35 Tb3 O36 94.9(2) 2_666 .
O23 Tb3 O25 115.6(2) . 2_666
O35 Tb3 O25 87.2(2) 2_666 2_666
O36 Tb3 O25 141.60(16) . 2_666
O23 Tb3 O38 145.32(18) . 2_666
O35 Tb3 O38 70.3(3) 2_666 2_666
O36 Tb3 O38 76.7(2) . 2_666
O25 Tb3 O38 67.9(2) 2_666 2_666
O23 Tb3 O33 72.96(19) . .
O35 Tb3 O33 144.69(16) 2_666 .
O36 Tb3 O33 78.79(15) . .
O25 Tb3 O33 77.7(2) 2_666 .
O38 Tb3 O33 74.49(16) 2_666 .
O23 Tb3 O31 67.7(2) . .
O35 Tb3 O31 76.6(2) 2_666 .
O36 Tb3 O31 69.61(16) . .
O25 Tb3 O31 146.8(2) 2_666 .
O38 Tb3 O31 129.78(18) 2_666 .
O33 Tb3 O31 130.6(2) . .
O23 Tb3 O32 79.7(2) . .
O35 Tb3 O32 77.6(2) 2_666 .
O36 Tb3 O32 143.65(16) . .
O25 Tb3 O32 74.2(3) 2_666 .
O38 Tb3 O32 130.72(15) 2_666 .
O33 Tb3 O32 126.7(2) . .
O31 Tb3 O32 74.1(2) . .
O23 Tb3 Mn3 132.5(2) . 2_666
O35 Tb3 Mn3 83.0(2) 2_666 2_666
O36 Tb3 Mn3 111.14(14) . 2_666
O25 Tb3 Mn3 30.99(15) 2_666 2_666
O38 Tb3 Mn3 37.80(18) 2_666 2_666
O33 Tb3 Mn3 67.69(17) . 2_666
O31 Tb3 Mn3 159.47(13) . 2_666
O32 Tb3 Mn3 103.26(17) . 2_666
O23 Tb3 Tb1 167.88(13) . 2_666
O35 Tb3 Tb1 35.68(14) 2_666 2_666
O36 Tb3 Tb1 83.29(19) . 2_666
O25 Tb3 Tb1 76.3(2) 2_666 2_666
O38 Tb3 Tb1 34.65(18) 2_666 2_666
O33 Tb3 Tb1 109.13(14) . 2_666
O31 Tb3 Tb1 103.8(2) . 2_666
O32 Tb3 Tb1 106.92(17) . 2_666
Mn3 Tb3 Tb1 56.86(16) 2_666 2_666
O23 Tb3 Tb1 75.3(2) . .
O35 Tb3 Tb1 82.81(18) 2_666 .
O36 Tb3 Tb1 35.77(17) . .
O25 Tb3 Tb1 169.01(13) 2_666 .
O38 Tb3 Tb1 104.1(2) 2_666 .
O33 Tb3 Tb1 108.03(15) . .
O31 Tb3 Tb1 33.92(14) . .
O32 Tb3 Tb1 108.0(2) . .
Mn3 Tb3 Tb1 141.84(7) 2_666 .
Tb1 Tb3 Tb1 92.81(19) 2_666 .
O24 Mn3 O27 90.7(3) . .
O24 Mn3 O26 176.5(2) . .
O27 Mn3 O26 89.1(3) . .
O24 Mn3 O25 88.7(3) . .
O27 Mn3 O25 175.5(2) . .
O26 Mn3 O25 91.3(3) . .
O24 Mn3 O38 98.4(2) . .
O27 Mn3 O38 96.9(3) . .
O26 Mn3 O38 78.25(19) . .
O25 Mn3 O38 78.8(2) . .
O24 Mn3 O29 91.2(2) . .
O27 Mn3 O29 92.6(3) . .
O26 Mn3 O29 92.3(2) . .
O25 Mn3 O29 91.8(3) . .
O38 Mn3 O29 166.41(18) . .
O24 Mn3 Tb3 87.4(3) . 2_666
O27 Mn3 Tb3 136.7(2) . 2_666
O26 Mn3 Tb3 90.4(2) . 2_666
O25 Mn3 Tb3 38.8(2) . 2_666
O38 Mn3 Tb3 41.04(14) . 2_666
O29 Mn3 Tb3 130.66(17) . 2_666
C20 O3 Mn4 117.1(5) . .
C63 N3 C64 118.3(8) . .
C63 N3 C65 118.8(9) . .
C64 N3 C65 122.8(9) . .
C4 C3 C2 120.9(10) . .
O16 Tb4 O1 85.1(2) . .
O16 Tb4 O17 94.2(2) . 2_777
O1 Tb4 O17 142.5(2) . 2_777
O16 Tb4 O13 144.2(2) . .
O1 Tb4 O13 79.8(3) . .
O17 Tb4 O13 79.2(3) 2_777 .
O16 Tb4 O12 69.8(2) . .
O1 Tb4 O12 67.4(2) . .
O17 Tb4 O12 77.2(3) 2_777 .
O13 Tb4 O12 74.4(3) . .
O16 Tb4 O14 79.0(2) . .
O1 Tb4 O14 73.2(2) . .
O17 Tb4 O14 143.55(19) 2_777 .
O13 Tb4 O14 125.9(2) . .
O12 Tb4 O14 131.0(2) . .
O16 Tb4 O5 141.6(2) . 2_777
O1 Tb4 O5 116.6(2) . 2_777
O17 Tb4 O5 86.5(2) 2_777 2_777
O13 Tb4 O5 73.6(3) . 2_777
O12 Tb4 O5 146.25(19) . 2_777
O14 Tb4 O5 78.0(3) . 2_777
O16 Tb4 O19 77.07(19) . 2_777
O1 Tb4 O19 145.5(2) . 2_777
O17 Tb4 O19 69.0(3) 2_777 2_777
O13 Tb4 O19 130.3(2) . 2_777
O12 Tb4 O19 130.0(2) . 2_777
O14 Tb4 O19 74.6(2) . 2_777
O5 Tb4 O19 67.4(2) 2_777 2_777
O16 Tb4 Mn2 111.17(18) . 2_777
O1 Tb4 Mn2 133.10(18) . 2_777
O17 Tb4 Mn2 82.0(2) 2_777 2_777
O13 Tb4 Mn2 102.7(2) . 2_777
O12 Tb4 Mn2 159.09(13) . 2_777
O14 Tb4 Mn2 67.8(2) . 2_777
O5 Tb4 Mn2 30.91(14) 2_777 2_777
O19 Tb4 Mn2 37.42(16) 2_777 2_777
O16 Tb4 Tb2 35.76(17) . .
O1 Tb4 Tb2 75.01(17) . .
O17 Tb4 Tb2 82.7(2) 2_777 .
O13 Tb4 Tb2 108.6(2) . .
O12 Tb4 Tb2 34.14(14) . .
O14 Tb4 Tb2 108.3(2) . .
O5 Tb4 Tb2 168.33(14) 2_777 .
O19 Tb4 Tb2 104.26(17) 2_777 .
Mn2 Tb4 Tb2 141.67(9) 2_777 .
O16 Tb4 Tb2 83.39(15) . 2_777
O1 Tb4 Tb2 167.72(16) . 2_777
O17 Tb4 Tb2 34.99(15) 2_777 2_777
O13 Tb4 Tb2 107.37(18) . 2_777
O12 Tb4 Tb2 104.38(15) . 2_777
O14 Tb4 Tb2 108.64(14) . 2_777
O5 Tb4 Tb2 75.44(14) 2_777 2_777
O19 Tb4 Tb2 34.04(18) 2_777 2_777
Mn2 Tb4 Tb2 56.08(11) 2_777 2_777
Tb2 Tb4 Tb2 93.09(5) . 2_777
O2 Mn4 O3 91.4(3) . .
O2 Mn4 O4 175.4(2) . .
O3 Mn4 O4 89.1(3) . .
O2 Mn4 O1 88.3(3) . .
O3 Mn4 O1 175.3(2) . .
O4 Mn4 O1 90.8(3) . .
O2 Mn4 O12 95.4(2) . .
O3 Mn4 O12 97.9(2) . .
O4 Mn4 O12 80.0(2) . .
O1 Mn4 O12 77.5(2) . .
O2 Mn4 O9 94.6(3) . .
O3 Mn4 O9 93.3(3) . .
O4 Mn4 O9 89.9(3) . .
O1 Mn4 O9 91.4(3) . .
O12 Mn4 O9 164.8(2) . .
C27 O4 Mn4 121.9(5) . .
C27 O4 Tb2 129.7(5) . .
Mn4 O4 Tb2 108.4(2) . .
O18 N4 O17 124.7(8) . .
O18 N4 O16 121.9(10) . .
O17 N4 O16 113.3(9) . .
O18 N4 Tb2 163.8(6) . .
O17 N4 Tb2 57.2(5) . .
O16 N4 Tb2 58.2(5) . .
C3 C4 C5 119.0(10) . .
C34 O5 Mn2 120.5(4) . .
C34 O5 Tb4 129.3(4) . 2_777
Mn2 O5 Tb4 110.2(3) . 2_777
C125 N5 C122 47.2(10) . .
C125 N5 C126 127.3(14) . .
C122 N5 C126 80.3(13) . .
C125 N5 C124 74.8(12) . .
C122 N5 C124 121.6(11) . .
C126 N5 C124 154.5(13) . .
C125 N5 C127 112.3(14) . .
C122 N5 C127 159.5(13) . .
C126 N5 C127 119.7(14) . .
C124 N5 C127 37.8(10) . .
C125 N5 C123 163.1(12) . .
C122 N5 C123 116.8(12) . .
C126 N5 C123 38.4(10) . .
C124 N5 C123 121.6(11) . .
C127 N5 C123 83.8(13) . .
C6 C5 C4 119.2(10) . .
C6 C5 C7 123.5(9) . .
C4 C5 C7 117.1(10) . .
C41 O6 Mn2 119.2(5) . .
C41 O6 Tb2 131.4(5) . .
Mn2 O6 Tb2 109.4(3) . .
C131 N6 C133 122.6(17) . .
C131 N6 C128 46.8(12) . .
C133 N6 C128 76.3(15) . .
C131 N6 C130 75.7(15) . .
C133 N6 C130 159.3(17) . .
C128 N6 C130 122.6(13) . .
C131 N6 C132 114.8(17) . .
C133 N6 C132 118.9(18) . .
C128 N6 C132 159.1(15) . .
C130 N6 C132 40.7(13) . .
C131 N6 C129 163.3(17) . .
C133 N6 C129 41.1(13) . .
C128 N6 C129 116.5(14) . .
C130 N6 C129 120.9(15) . .
C132 N6 C129 81.5(15) . .
O1 C6 C5 119.0(9) . .
O1 C6 C1 119.2(8) . .
C5 C6 C1 121.6(9) . .
C48 O7 Mn2 118.8(4) . .
C134 N7 C135 122.6(6) . .
C134 N7 C136 120.8(6) . .
C135 N7 C136 116.6(7) . .
C8 C7 C5 114.6(8) . .
C55 O8 Mn2 118.5(4) . .
O37 N8 O36 122.9(7) . .
O37 N8 O35 122.2(7) . .
O36 N8 O35 114.8(7) . .
O37 N8 Tb1 164.9(5) . .
O36 N8 Tb1 58.3(3) . .
O35 N8 Tb1 57.9(3) . .
C9 C8 C13 118.0(9) . .
C9 C8 C7 120.9(9) . .
C13 C8 C7 121.0(9) . .
C57 O9 Mn4 146.3(6) . .
C10 C9 C8 121.8(10) . .
C60 O10 Mn2 150.3(6) . .
C11 C10 C9 120.5(10) . .
C63 O11 Tb2 145.3(6) . .
C10 C11 C12 121.2(9) . .
Mn4 O12 Tb2 101.0(2) . .
Mn4 O12 Tb4 102.1(2) . .
Tb2 O12 Tb4 111.1(2) . .
C203 N12 C205 118.8(9) . .
C203 N12 C204 124.8(9) . .
C205 N12 C204 116.3(8) . .
C11 C12 C13 117.7(9) . .
C11 C12 C14 122.3(8) . .
C13 C12 C14 119.8(8) . .
O2 C13 C8 120.3(8) . .
O2 C13 C12 119.1(9) . .
C8 C13 C12 120.6(8) . .
C12 C14 C15 111.8(8) . .
C16 C15 C20 118.5(9) . .
C16 C15 C14 121.0(8) . .
C20 C15 C14 120.3(8) . .
N4 O16 Tb4 131.6(5) . .
N4 O16 Tb2 94.3(6) . .
Tb4 O16 Tb2 109.5(2) . .
C15 C16 C17 121.6(9) . .
N4 O17 Tb4 132.5(5) . 2_777
N4 O17 Tb2 96.3(5) . .
Tb4 O17 Tb2 110.6(3) 2_777 .
C18 C17 C16 118.8(9) . .
C17 C18 C19 121.9(9) . .
Mn2 O19 Tb2 101.3(2) . .
Mn2 O19 Tb4 101.6(2) . 2_777
Tb2 O19 Tb4 111.2(3) . 2_777
C20 C19 C18 118.3(8) . .
C20 C19 C21 121.6(8) . .
C18 C19 C21 120.0(9) . .
C71 O20 Mn1 122.3(4) . .
O3 C20 C15 119.6(8) . .
O3 C20 C19 119.6(8) . .
C15 C20 C19 120.8(9) . .
C78 O21 Mn1 117.2(4) . .
C19 C21 C22 114.4(8) . .
C85 O22 Mn1 120.4(3) . .
C85 O22 Tb1 130.7(3) . .
Mn1 O22 Tb1 108.9(3) . .
C27 C22 C23 117.8(9) . .
C27 C22 C21 121.5(8) . .
C23 C22 C21 120.7(9) . .
C92 O23 Mn1 117.8(4) . .
C92 O23 Tb3 131.8(3) . .
Mn1 O23 Tb3 110.3(3) . .
C24 C23 C22 121.7(10) . .
C99 O24 Mn3 123.8(4) . .
C23 C24 C25 120.3(10) . .
C106 O25 Mn3 118.0(4) . .
C106 O25 Tb3 131.9(4) . 2_666
Mn3 O25 Tb3 110.2(3) . 2_666
C24 C25 C26 119.0(10) . .
C113 O26 Mn3 120.4(4) . .
C113 O26 Tb1 128.9(4) . .
Mn3 O26 Tb1 110.6(2) . .
C27 C26 C25 119.9(9) . .
C27 C26 C28 121.4(8) . .
C25 C26 C28 118.7(9) . .
C120 O27 Mn3 116.6(4) . .
O4 C27 C22 121.3(9) . .
O4 C27 C26 118.1(9) . .
C22 C27 C26 120.6(8) . .
C125 O28 C122 56.1(12) . .
C125 O28 Mn1 157.1(10) . .
C122 O28 Mn1 146.3(10) . .
C1 C28 C26 113.7(8) . .
C131 O29 C128 54.2(13) . .
C131 O29 Mn3 156.5(14) . .
C128 O29 Mn3 149.2(10) . .
C30 C29 C34 116.6(9) . .
C30 C29 C56 121.9(9) . .
C34 C29 C56 121.3(7) . .
C134 O30 Tb1 153.6(4) . .
C29 C30 C31 121.8(11) . .
Mn1 O31 Tb1 101.6(2) . .
Mn1 O31 Tb3 101.0(3) . .
Tb1 O31 Tb3 111.2(2) . .
C32 C31 C30 118.9(12) . .
C31 C32 C33 124.5(11) . .
C32 C33 C34 115.5(8) . .
C32 C33 C35 120.8(8) . .
C34 C33 C35 123.7(8) . .
O5 C34 C29 119.0(7) . .
O5 C34 C33 118.6(8) . .
C29 C34 C33 122.0(8) . .
N8 O35 Tb3 131.6(3) . 2_666
N8 O35 Tb1 94.9(4) . .
Tb3 O35 Tb1 109.4(3) 2_666 .
C33 C35 C36 110.0(9) . .
N8 O36 Tb3 130.6(4) . .
N8 O36 Tb1 94.8(4) . .
Tb3 O36 Tb1 109.3(2) . .
C37 C36 C41 120.0(11) . .
C37 C36 C35 117.7(10) . .
C41 C36 C35 122.3(9) . .
C38 C37 C36 121.3(11) . .
Mn3 O38 Tb1 101.9(2) . .
Mn3 O38 Tb3 101.2(3) . 2_666
Tb1 O38 Tb3 110.4(3) . 2_666
C37 C38 C39 119.8(12) . .
C38 C39 C40 120.1(12) . .
C41 C40 C39 117.2(10) . .
C41 C40 C42 123.8(9) . .
C39 C40 C42 118.8(10) . .
O6 C41 C40 118.9(8) . .
O6 C41 C36 119.6(8) . .
C40 C41 C36 121.5(9) . .
C40 C42 C43 116.3(9) . .
C48 C43 C44 118.8(9) . .
C48 C43 C42 123.3(8) . .
C44 C43 C42 117.9(9) . .
C45 C44 C43 119.2(10) . .
C44 C45 C46 120.4(10) . .
C47 C46 C45 120.2(11) . .
C48 C47 C46 119.1(9) . .
C48 C47 C49 123.2(8) . .
C46 C47 C49 117.5(9) . .
O7 C48 C47 118.6(8) . .
O7 C48 C43 119.2(8) . .
C47 C48 C43 122.1(8) . .
C50 C49 C47 108.6(8) . .
C51 C50 C55 117.7(8) . .
C51 C50 C49 120.7(8) . .
C55 C50 C49 121.4(8) . .
C52 C51 C50 121.9(10) . .
C51 C52 C53 118.6(9) . .
C54 C53 C52 122.4(9) . .
C53 C54 C55 118.4(9) . .
C53 C54 C56 120.2(9) . .
C55 C54 C56 121.4(8) . .
O8 C55 C54 120.5(8) . .
O8 C55 C50 118.5(7) . .
C54 C55 C50 121.0(8) . .
C29 C56 C54 112.3(7) . .
O9 C57 N1 131.8(11) . .
O10 C60 N2 138.4(12) . .
O11 C63 N3 126.8(11) . .
C67 C66 C71 118.5(9) . .
C67 C66 C93 120.0(9) . .
C71 C66 C93 121.4(8) . .
C68 C67 C66 122.0(10) . .
C67 C68 C69 119.3(9) . .
C70 C69 C68 121.3(9) . .
C69 C70 C71 118.7(9) . .
C69 C70 C72 122.0(8) . .
C71 C70 C72 119.2(8) . .
O20 C71 C66 120.9(7) . .
O20 C71 C70 119.0(8) . .
C66 C71 C70 120.1(8) . .
C70 C72 C73 109.8(7) . .
C74 C73 C78 117.7(7) . .
C74 C73 C72 121.9(7) . .
C78 C73 C72 120.2(7) . .
C73 C74 C75 121.3(8) . .
C76 C75 C74 120.5(9) . .
C75 C76 C77 121.3(8) . .
C76 C77 C78 116.9(7) . .
C76 C77 C79 121.1(7) . .
C78 C77 C79 122.0(7) . .
O21 C78 C77 118.4(7) . .
O21 C78 C73 119.4(6) . .
C77 C78 C73 122.2(7) . .
C77 C79 C80 117.8(7) . .
C85 C80 C81 119.1(9) . .
C85 C80 C79 120.2(7) . .
C81 C80 C79 120.7(8) . .
C82 C81 C80 119.8(8) . .
C83 C82 C81 121.2(8) . .
C82 C83 C84 120.3(9) . .
C83 C84 C85 118.6(8) . .
C83 C84 C86 120.4(8) . .
C85 C84 C86 120.9(7) . .
O22 C85 C80 119.9(8) . .
O22 C85 C84 119.4(7) . .
C80 C85 C84 120.8(7) . .
C87 C86 C84 111.3(7) . .
C92 C87 C88 116.7(9) . .
C92 C87 C86 124.2(8) . .
C88 C87 C86 119.0(8) . .
C89 C88 C87 121.8(10) . .
C88 C89 C90 118.7(9) . .
C91 C90 C89 121.8(9) . .
C90 C91 C92 116.0(9) . .
C90 C91 C93 119.7(8) . .
C92 C91 C93 124.3(8) . .
C87 C92 O23 119.0(7) . .
C87 C92 C91 125.0(8) . .
O23 C92 C91 115.9(7) . .
C91 C93 C66 114.8(8) . .
C95 C94 C99 118.3(10) . .
C95 C94 C121 120.9(9) . .
C99 C94 C121 120.8(8) . .
C94 C95 C96 120.5(11) . .
C95 C96 C97 120.2(10) . .
C98 C97 C96 120.9(10) . .
C97 C98 C99 118.0(10) . .
C97 C98 C100 119.4(9) . .
C99 C98 C100 122.5(8) . .
O24 C99 C98 119.8(8) . .
O24 C99 C94 118.3(8) . .
C98 C99 C94 121.9(8) . .
C101 C100 C98 114.9(8) . .
C106 C101 C102 114.8(10) . .
C106 C101 C100 123.7(9) . .
C102 C101 C100 121.4(9) . .
C103 C102 C101 123.3(10) . .
C102 C103 C104 118.8(10) . .
C105 C104 C103 120.8(11) . .
C104 C105 C106 118.2(10) . .
C104 C105 C107 119.2(10) . .
C106 C105 C107 122.5(8) . .
C101 C106 C105 123.9(9) . .
C101 C106 O25 117.7(9) . .
C105 C106 O25 118.2(8) . .
C105 C107 C108 110.5(7) . .
C109 C108 C113 120.0(8) . .
C109 C108 C107 119.5(9) . .
C113 C108 C107 120.6(7) . .
C108 C109 C110 121.5(9) . .
C111 C110 C109 118.0(8) . .
C110 C111 C112 123.1(9) . .
C111 C112 C113 117.6(9) . .
C111 C112 C114 121.6(8) . .
C113 C112 C114 120.7(7) . .
O26 C113 C108 121.5(7) . .
O26 C113 C112 119.0(8) . .
C108 C113 C112 119.4(8) . .
C115 C114 C112 115.2(7) . .
C116 C115 C120 117.5(9) . .
C116 C115 C114 121.0(8) . .
C120 C115 C114 121.5(7) . .
C117 C116 C115 122.1(9) . .
C116 C117 C118 120.2(9) . .
C117 C118 C119 120.6(10) . .
C120 C119 C118 118.1(9) . .
C120 C119 C121 121.7(8) . .
C118 C119 C121 120.1(9) . .
O27 C120 C119 120.0(8) . .
O27 C120 C115 118.5(8) . .
C119 C120 C115 121.5(8) . .
C119 C121 C94 110.6(8) . .
O28 C122 N5 126.6(17) . .
O28 C125 N5 129.0(19) . .
O29 C128 N6 122.6(18) . .
O29 C131 N6 136(2) . .
O30 C134 N7 125.0(7) . .
O58 C203 N12 126.1(15) . .

loop_
_geom_bond_atom_site_label_1
_geom_bond_atom_site_label_2
_geom_bond_distance
_geom_bond_site_symmetry_2
Tb1 O30 2.351(7) .
Tb1 O31 2.356(8) .
Tb1 O34 2.370(7) .
Tb1 O38 2.382(7) .
Tb1 O26 2.391(7) .
Tb1 O22 2.400(7) .
Tb1 O35 2.428(7) .
Tb1 O36 2.438(7) .
Tb1 N8 2.856(10) .
Tb1 Tb3 3.927(9) 2_666
Tb1 Tb3 3.936(7) .
Mn1 O20 1.916(7) .
Mn1 O21 1.926(7) .
Mn1 O22 1.956(7) .
Mn1 O23 1.977(7) .
Mn1 O31 2.230(7) .
Mn1 O28 2.253(7) .
O1 C6 1.351(11) .
O1 Mn4 2.001(8) .
O1 Tb4 2.388(8) .
N1 C57 1.278(11) .
N1 C59 1.471(14) .
N1 C58 1.479(12) .
C1 C2 1.394(13) .
C1 C6 1.407(13) .
C1 C28 1.502(14) .
Tb2 O11 2.332(8) .
Tb2 O12 2.370(8) .
Tb2 O15 2.371(8) .
Tb2 O19 2.374(7) .
Tb2 O6 2.396(7) .
Tb2 O4 2.413(8) .
Tb2 O17 2.423(8) .
Tb2 O16 2.443(8) .
Tb2 N4 2.865(13) .
Tb2 Tb4 3.939(8) .
Tb2 Tb4 3.955(11) 2_777
Mn2 O7 1.927(7) .
Mn2 O8 1.931(6) .
Mn2 O6 1.969(7) .
Mn2 O5 1.977(7) .
Mn2 O10 2.240(8) .
Mn2 O19 2.240(8) .
Mn2 Tb4 3.612(6) 2_777
O2 C13 1.363(10) .
O2 Mn4 1.911(8) .
N2 C60 1.293(11) .
N2 C61 1.369(14) .
N2 C62 1.439(13) .
C2 C3 1.390(15) .
Tb3 O23 2.382(8) .
Tb3 O35 2.384(7) 2_666
Tb3 O36 2.388(8) .
Tb3 O25 2.398(7) 2_666
Tb3 O38 2.402(7) 2_666
Tb3 O33 2.413(9) .
Tb3 O31 2.416(7) .
Tb3 O32 2.431(8) .
Tb3 Mn3 3.589(8) 2_666
Tb3 Tb1 3.927(9) 2_666
Mn3 O24 1.923(7) .
Mn3 O27 1.926(6) .
Mn3 O26 1.967(7) .
Mn3 O25 1.969(7) .
Mn3 O38 2.242(7) .
Mn3 O29 2.257(7) .
Mn3 Tb3 3.589(8) 2_666
O3 C20 1.358(11) .
O3 Mn4 1.917(8) .
N3 C63 1.339(11) .
N3 C64 1.464(14) .
N3 C65 1.473(13) .
C3 C4 1.374(14) .
Tb4 O16 2.380(9) .
Tb4 O17 2.390(7) 2_777
Tb4 O13 2.405(7) .
Tb4 O12 2.406(8) .
Tb4 O14 2.408(8) .
Tb4 O5 2.418(8) 2_777
Tb4 O19 2.420(8) 2_777
Tb4 Mn2 3.612(6) 2_777
Tb4 Tb2 3.955(11) 2_777
Mn4 O4 1.965(8) .
Mn4 O12 2.242(8) .
Mn4 O9 2.251(8) .
O4 C27 1.371(10) .
N4 O18 1.267(11) .
N4 O17 1.286(11) .
N4 O16 1.327(10) .
C4 C5 1.432(13) .
O5 C34 1.371(9) .
O5 Tb4 2.418(8) 2_777
N5 C125 1.350(17) .
N5 C122 1.371(17) .
N5 C126 1.420(16) .
N5 C124 1.422(15) .
N5 C127 1.442(16) .
N5 C123 1.477(14) .
C5 C6 1.387(13) .
C5 C7 1.521(14) .
O6 C41 1.374(10) .
N6 C131 1.29(2) .
N6 C133 1.394(18) .
N6 C128 1.396(18) .
N6 C130 1.400(17) .
N6 C132 1.441(17) .
N6 C129 1.449(17) .
O7 C48 1.384(9) .
N7 C134 1.306(9) .
N7 C135 1.457(9) .
N7 C136 1.462(12) .
C7 C8 1.514(13) .
O8 C55 1.348(9) .
N8 O37 1.275(9) .
N8 O36 1.297(9) .
N8 O35 1.309(9) .
C8 C9 1.387(14) .
C8 C13 1.399(13) .
O9 C57 1.214(12) .
C9 C10 1.369(14) .
O10 C60 1.149(13) .
C10 C11 1.356(14) .
O11 C63 1.214(11) .
C11 C12 1.402(13) .
N12 C203 1.308(13) .
N12 C205 1.473(14) .
N12 C204 1.476(12) .
C12 C13 1.423(13) .
C12 C14 1.526(13) .
C14 C15 1.536(13) .
C15 C16 1.399(13) .
C15 C20 1.402(13) .
C16 C17 1.403(13) .
O17 Tb4 2.390(7) 2_777
C17 C18 1.371(13) .
C18 C19 1.411(13) .
O19 Tb4 2.420(8) 2_777
C19 C20 1.409(13) .
C19 C21 1.503(13) .
O20 C71 1.349(8) .
O21 C78 1.381(8) .
C21 C22 1.514(13) .
O22 C85 1.372(8) .
C22 C27 1.390(13) .
C22 C23 1.396(13) .
O23 C92 1.385(9) .
C23 C24 1.373(15) .
O24 C99 1.348(9) .
C24 C25 1.384(15) .
O25 C106 1.406(9) .
O25 Tb3 2.398(7) 2_666
C25 C26 1.400(13) .
O26 C113 1.352(8) .
C26 C27 1.395(13) .
C26 C28 1.544(13) .
O27 C120 1.368(9) .
O28 C125 1.156(19) .
O28 C122 1.161(17) .
O29 C131 1.16(2) .
O29 C128 1.197(19) .
C29 C30 1.402(15) .
C29 C34 1.408(11) .
C29 C56 1.480(11) .
O30 C134 1.233(9) .
C30 C31 1.419(17) .
C31 C32 1.315(17) .
C32 C33 1.411(12) .
C33 C34 1.436(14) .
C33 C35 1.502(14) .
O35 Tb3 2.384(7) 2_666
C35 C36 1.555(14) .
C36 C37 1.379(15) .
C36 C41 1.392(14) .
C37 C38 1.363(18) .
O38 Tb3 2.402(7) 2_666
C38 C39 1.406(18) .
C39 C40 1.444(15) .
C40 C41 1.391(14) .
C40 C42 1.497(14) .
C42 C43 1.510(14) .
C43 C48 1.400(13) .
C43 C44 1.427(14) .
C44 C45 1.394(15) .
C45 C46 1.415(15) .
C46 C47 1.393(13) .
C47 C48 1.386(13) .
C47 C49 1.512(13) .
C49 C50 1.500(13) .
C50 C51 1.396(13) .
C50 C55 1.432(13) .
C51 C52 1.378(14) .
C52 C53 1.424(14) .
O53 C53A 1.383(14) .
C53 C54 1.355(13) .
O54 C54A 1.446(19) .
C54 C55 1.415(12) .
C54 C56 1.522(13) .
O58 C203 1.258(13) .
C66 C67 1.391(13) .
C66 C71 1.398(12) .
C66 C93 1.515(13) .
C67 C68 1.363(14) .
C68 C69 1.392(14) .
C69 C70 1.376(13) .
C70 C71 1.420(12) .
C70 C72 1.522(13) .
C72 C73 1.550(12) .
C73 C74 1.371(12) .
C73 C78 1.411(12) .
C74 C75 1.381(12) .
C75 C76 1.364(12) .
C76 C77 1.401(12) .
C77 C78 1.401(11) .
C77 C79 1.514(11) .
C79 C80 1.525(13) .
C80 C85 1.404(12) .
C80 C81 1.405(12) .
C81 C82 1.394(13) .
C82 C83 1.390(13) .
C83 C84 1.397(12) .
C84 C85 1.423(13) .
C84 C86 1.514(12) .
C86 C87 1.497(12) .
C87 C92 1.350(12) .
C87 C88 1.421(13) .
C88 C89 1.393(15) .
C89 C90 1.413(15) .
C90 C91 1.388(13) .
C91 C92 1.433(12) .
C91 C93 1.496(13) .
C94 C95 1.380(13) .
C94 C99 1.409(14) .
C94 C121 1.527(14) .
C95 C96 1.385(15) .
C96 C97 1.395(16) .
C97 C98 1.380(13) .
C98 C99 1.394(14) .
C98 C100 1.532(14) .
C100 C101 1.507(15) .
C101 C106 1.381(14) .
C101 C102 1.412(14) .
C102 C103 1.375(16) .
C103 C104 1.387(16) .
C104 C105 1.377(13) .
C105 C106 1.395(14) .
C105 C107 1.517(13) .
C107 C108 1.547(12) .
C108 C109 1.380(12) .
C108 C113 1.382(13) .
C109 C110 1.402(13) .
C110 C111 1.364(13) .
C111 C112 1.389(12) .
C112 C113 1.435(12) .
C112 C114 1.550(13) .
C114 C115 1.486(13) .
C115 C116 1.404(12) .
C115 C120 1.430(13) .
C116 C117 1.364(13) .
C117 C118 1.399(14) .
C118 C119 1.420(12) .
C119 C120 1.398(13) .
C119 C121 1.497(13) .
